data_1567434
loop_
_publ_author_name
'Seidel, Anne'
'Weigel, Mareike'
'Ehrlich, Lisa'
'Gericke, Robert'
'Brendler, Erica'
'Wagler, J\"org'

_publ_section_title
;
 Molecular Structures of the Silicon Pyridine-2-(thi)olates Me3Si(pyX),
 Me2Si(pyX)2 and Ph2Si(pyX)2 (py = 2-Pyridyl, X = O, S), and Their Intra-
 and Intermolecular Ligand Exchange in Solution
;
_journal_issue 8
_journal_name_full Crystals
_journal_page_first 1054
_journal_paper_doi 10.3390/cryst12081054
_journal_volume 12
_journal_year 2022
_chemical_formula_moiety 'C22 H18 N2 O2 Si'
_chemical_formula_sum 'C22 H18 N2 O2 Si'
_chemical_formula_weight 370.47
_space_group_crystal_system triclinic
_space_group_IT_number 1
_space_group_name_Hall 'P 1'
_space_group_name_H-M_alt 'P 1'
_atom_sites_solution_hydrogens geom
_audit_creation_method SHELXL-2014/7
_cell_angle_alpha 88.692(3)
_cell_angle_beta 88.561(3)
_cell_angle_gamma 81.453(3)
_cell_formula_units_Z 3
_cell_length_a 6.1626(2)
_cell_length_b 8.8822(3)
_cell_length_c 26.4639(9)
_cell_measurement_reflns_used 65483
_cell_measurement_temperature 200(2)
_cell_measurement_theta_max 28.42
_cell_measurement_theta_min 2.76
_cell_volume 1431.76(8)
_computing_molecular_graphics ShelXT
_computing_structure_refinement 'SHELXL-2014/7 (Sheldrick, 2014)'
_diffrn_ambient_temperature 200(2)
_diffrn_measured_fraction_theta_full 0.998
_diffrn_measured_fraction_theta_max 0.998
_diffrn_measurement_device_type 'Stoe IPDS-2T'
_diffrn_measurement_method 'omega scans'
_diffrn_radiation_type MoK\a
_diffrn_radiation_wavelength 0.71073
_diffrn_reflns_av_R_equivalents 0.0197
_diffrn_reflns_av_unetI/netI 0.0136
_diffrn_reflns_Laue_measured_fraction_full 0.998
_diffrn_reflns_Laue_measured_fraction_max 0.998
_diffrn_reflns_limit_h_max 8
_diffrn_reflns_limit_h_min -7
_diffrn_reflns_limit_k_max 11
_diffrn_reflns_limit_k_min -11
_diffrn_reflns_limit_l_max 34
_diffrn_reflns_limit_l_min -34
_diffrn_reflns_number 48444
_diffrn_reflns_point_group_measured_fraction_full 0.964
_diffrn_reflns_point_group_measured_fraction_max 0.958
_diffrn_reflns_theta_full 25.242
_diffrn_reflns_theta_max 27.999
_diffrn_reflns_theta_min 2.759
_exptl_absorpt_coefficient_mu 0.142
_exptl_absorpt_correction_T_max 0.9450
_exptl_absorpt_correction_T_min 0.9231
_exptl_absorpt_correction_type integration
_exptl_absorpt_process_details XShape
_exptl_crystal_colour colorless
_exptl_crystal_density_diffrn 1.289
_exptl_crystal_description piece
_exptl_crystal_F_000 582
_exptl_crystal_size_max 0.550
_exptl_crystal_size_mid 0.450
_exptl_crystal_size_min 0.400
_refine_diff_density_max 0.404
_refine_diff_density_min -0.279
_refine_diff_density_rms 0.038
_refine_ls_abs_structure_details
;
 Flack x determined using 5458 quotients [(I+)-(I-)]/[(I+)+(I-)]
 (Parsons, Flack and Wagner, Acta Cryst. B69 (2013) 249-259).
;
_refine_ls_abs_structure_Flack 0.10(2)
_refine_ls_extinction_method none
_refine_ls_goodness_of_fit_ref 1.057
_refine_ls_hydrogen_treatment constr
_refine_ls_matrix_type full
_refine_ls_number_parameters 846
_refine_ls_number_reflns 13251
_refine_ls_number_restraints 36
_refine_ls_restrained_S_all 1.056
_refine_ls_R_factor_all 0.0443
_refine_ls_R_factor_gt 0.0389
_refine_ls_shift/su_max 0.000
_refine_ls_shift/su_mean 0.000
_refine_ls_structure_factor_coef Fsqd
_refine_ls_weighting_details 'w=1/[\s^2^(Fo^2^)+(0.0536P)^2^+0.3504P] where P=(Fo^2^+2Fc^2^)/3'
_refine_ls_weighting_scheme calc
_refine_ls_wR_factor_gt 0.1002
_refine_ls_wR_factor_ref 0.1061
_reflns_Friedel_coverage 0.919
_reflns_Friedel_fraction_full 0.929
_reflns_Friedel_fraction_max 0.918
_reflns_number_gt 12147
_reflns_number_total 13251
_reflns_threshold_expression 'I > 2\s(I)'
_cod_data_source_file CIFs_all-in-one_SeidelWeigelEhrlichGerickeBrendlerWagler_pyOpyS-silanes.cif
_cod_data_source_block as-002d_01
_cod_database_code 1567434
_shelx_shelxl_version_number 2014/7
_shelx_space_group_comment
;
The symmetry employed for this shelxl refinement is uniquely defined
by the following loop, which should always be used as a source of
symmetry information in preference to the above space-group names.
They are only intended as comments.
;
_shelx_estimated_absorpt_t_min 0.926
_shelx_estimated_absorpt_t_max 0.945

loop_
_space_group_symop_operation_xyz
'x, y, z'

loop_
_atom_site_label
_atom_site_type_symbol
_atom_site_fract_x
_atom_site_fract_y
_atom_site_fract_z
_atom_site_U_iso_or_equiv
_atom_site_adp_type
_atom_site_occupancy
_atom_site_site_symmetry_order
_atom_site_calc_flag
_atom_site_refinement_flags_posn
_atom_site_refinement_flags_adp
_atom_site_refinement_flags_occupancy
_atom_site_disorder_assembly
_atom_site_disorder_group
Si1 Si 0.6943(3) 0.8004(2) 0.82926(6) 0.03601(19) Uani 0.930(2) 1 d D . P A 1
O1 O 0.9258(4) 0.6808(3) 0.83480(9) 0.0393(4) Uani 0.930(2) 1 d D . P A 1
N1 N 0.7739(5) 0.4911(4) 0.87610(12) 0.0444(6) Uani 0.930(2) 1 d . . P A 1
C1 C 0.9506(6) 0.5400(4) 0.85751(11) 0.0344(6) Uani 0.930(2) 1 d D . P A 1
C2 C 1.1626(6) 0.4578(4) 0.85895(13) 0.0404(6) Uani 0.930(2) 1 d . . P A 1
H2 H 1.2849 0.4983 0.8445 0.048 Uiso 0.930(2) 1 calc R U P A 1
C3 C 1.1869(7) 0.3161(4) 0.88207(15) 0.0485(7) Uani 0.930(2) 1 d . . P A 1
H3 H 1.3274 0.2556 0.8838 0.058 Uiso 0.930(2) 1 calc R U P A 1
C4 C 1.0043(7) 0.2632(4) 0.90271(17) 0.0535(9) Uani 0.930(2) 1 d . . P A 1
H4 H 1.0174 0.1666 0.9194 0.064 Uiso 0.930(2) 1 calc R U P A 1
C5 C 0.8024(7) 0.3525(5) 0.89874(16) 0.0517(9) Uani 0.930(2) 1 d . . P A 1
H5 H 0.6773 0.3144 0.9127 0.062 Uiso 0.930(2) 1 calc R U P A 1
O2 O 0.5039(4) 0.7289(3) 0.79851(8) 0.0414(4) Uani 0.930(2) 1 d D . P A 1
N2 N 0.7185(10) 0.6702(7) 0.72790(16) 0.0491(8) Uani 0.930(2) 1 d . . P A 1
C6 C 0.5293(11) 0.6685(8) 0.75147(15) 0.0393(6) Uani 0.930(2) 1 d D . P A 1
C7 C 0.3521(7) 0.6090(6) 0.73208(16) 0.0476(9) Uani 0.930(2) 1 d . . P A 1
H7 H 0.2166 0.6131 0.7503 0.057 Uiso 0.930(2) 1 calc R U P A 1
C8 C 0.3839(8) 0.5434(6) 0.68474(17) 0.0587(10) Uani 0.930(2) 1 d . . P A 1
H8 H 0.2704 0.4984 0.6701 0.070 Uiso 0.930(2) 1 calc R U P A 1
C9 C 0.5792(8) 0.5441(7) 0.65954(16) 0.0612(12) Uani 0.930(2) 1 d . . P A 1
H9 H 0.6037 0.4997 0.6272 0.073 Uiso 0.930(2) 1 calc R U P A 1
C10 C 0.7392(8) 0.6097(8) 0.68147(17) 0.0599(11) Uani 0.930(2) 1 d . . P A 1
H10 H 0.8726 0.6128 0.6630 0.072 Uiso 0.930(2) 1 calc R U P A 1
C11 C 0.5563(7) 0.8573(4) 0.89106(12) 0.0385(6) Uani 0.930(2) 1 d D . P A 1
C12 C 0.3569(7) 0.8177(7) 0.90792(18) 0.0471(7) Uani 0.930(2) 1 d . . P A 1
H12 H 0.2826 0.7564 0.8874 0.056 Uiso 0.930(2) 1 calc R U P A 1
C13 C 0.2632(8) 0.8660(7) 0.95440(18) 0.0554(10) Uani 0.930(2) 1 d . . P A 1
H13 H 0.1283 0.8357 0.9656 0.066 Uiso 0.930(2) 1 calc R U P A 1
C14 C 0.3668(10) 0.9576(7) 0.98393(17) 0.0590(12) Uani 0.930(2) 1 d . . P A 1
H14 H 0.3036 0.9913 1.0156 0.071 Uiso 0.930(2) 1 calc R U P A 1
C15 C 0.5632(12) 1.0005(6) 0.96737(18) 0.0655(12) Uani 0.930(2) 1 d . . P A 1
H15 H 0.6349 1.0645 0.9875 0.079 Uiso 0.930(2) 1 calc R U P A 1
C16 C 0.6550(9) 0.9504(5) 0.92165(15) 0.0522(8) Uani 0.930(2) 1 d . . P A 1
H16 H 0.7904 0.9808 0.9108 0.063 Uiso 0.930(2) 1 calc R U P A 1
C17 C 0.7845(6) 0.9718(4) 0.79773(11) 0.0374(6) Uani 0.930(2) 1 d D . P A 1
C18 C 0.6356(7) 1.1061(4) 0.79587(14) 0.0505(9) Uani 0.930(2) 1 d . . P A 1
H18 H 0.4906 1.1071 0.8091 0.061 Uiso 0.930(2) 1 calc R U P A 1
C19 C 0.6974(9) 1.2384(4) 0.77491(18) 0.0647(12) Uani 0.930(2) 1 d . . P A 1
H19 H 0.5940 1.3291 0.7740 0.078 Uiso 0.930(2) 1 calc R U P A 1
C20 C 0.9032(9) 1.2405(5) 0.75564(16) 0.0616(11) Uani 0.930(2) 1 d . . P A 1
H20 H 0.9437 1.3321 0.7417 0.074 Uiso 0.930(2) 1 calc R U P A 1
C21 C 1.0520(8) 1.1096(6) 0.75654(17) 0.0623(10) Uani 0.930(2) 1 d . . P A 1
H21 H 1.1952 1.1098 0.7424 0.075 Uiso 0.930(2) 1 calc R U P A 1
C22 C 0.9944(6) 0.9758(4) 0.77810(15) 0.0498(8) Uani 0.930(2) 1 d . . P A 1
H22 H 1.1002 0.8864 0.7793 0.060 Uiso 0.930(2) 1 calc R U P A 1
Si1A Si 0.6966(13) 0.7492(12) 0.8392(3) 0.03601(19) Uani 0.070(2) 1 d D . P A 2
O1A O 0.896(3) 0.841(2) 0.8175(10) 0.0393(4) Uani 0.070(2) 1 d D . P A 2
N1A N 0.685(5) 1.061(3) 0.7955(13) 0.0393(4) Uani 0.070(2) 1 d G . P A 2
C1A C 0.897(6) 0.981(2) 0.7958(12) 0.0393(4) Uani 0.070(2) 1 d DG . P A 2
C2A C 1.071(4) 1.048(3) 0.7751(12) 0.0393(4) Uani 0.070(2) 1 d G . P A 2
H2A H 1.2154 0.9932 0.7753 0.047 Uiso 0.070(2) 1 calc R U P A 2
C3A C 1.032(5) 1.194(3) 0.7540(11) 0.0393(4) Uani 0.070(2) 1 d G . P A 2
H3A H 1.1508 1.2390 0.7398 0.047 Uiso 0.070(2) 1 calc R U P A 2
C4A C 0.820(5) 1.274(2) 0.7536(14) 0.0393(4) Uani 0.070(2) 1 d G . P A 2
H4A H 0.7942 1.3733 0.7392 0.047 Uiso 0.070(2) 1 calc R U P A 2
C5A C 0.647(4) 1.207(3) 0.7744(15) 0.0393(4) Uani 0.070(2) 1 d G . P A 2
H5A H 0.5022 1.2619 0.7741 0.047 Uiso 0.070(2) 1 calc R U P A 2
O2A O 0.5039(4) 0.7289(3) 0.79851(8) 0.0414(4) Uani 0.070(2) 1 d D . P A 2
N2A N 0.734(10) 0.691(8) 0.7275(14) 0.0491(8) Uani 0.070(2) 1 d G . P A 2
C6A C 0.534(11) 0.674(9) 0.7507(12) 0.0393(6) Uani 0.070(2) 1 d DG . P A 2
C7A C 0.393(9) 0.589(8) 0.7279(15) 0.0476(9) Uani 0.070(2) 1 d G . P A 2
H7A H 0.2563 0.5774 0.7438 0.057 Uiso 0.070(2) 1 calc R U P A 2
C8A C 0.452(9) 0.521(7) 0.6819(17) 0.0587(10) Uani 0.070(2) 1 d DG . P A 2
H8A H 0.3563 0.4622 0.6663 0.070 Uiso 0.070(2) 1 calc R U P A 2
C9A C 0.652(9) 0.538(8) 0.6587(15) 0.0612(12) Uani 0.070(2) 1 d G . P A 2
H9A H 0.6930 0.4908 0.6272 0.073 Uiso 0.070(2) 1 calc R U P A 2
C10A C 0.793(9) 0.623(9) 0.6815(14) 0.0599(11) Uani 0.070(2) 1 d DG . P A 2
H10A H 0.9296 0.6345 0.6656 0.072 Uiso 0.070(2) 1 calc R U P A 2
C11A C 0.547(4) 0.835(3) 0.8964(6) 0.0385(6) Uani 0.070(2) 1 d DG . P A 2
C12A C 0.334(5) 0.808(7) 0.9075(14) 0.0471(7) Uani 0.070(2) 1 d DG . P A 2
H12A H 0.2648 0.7466 0.8861 0.056 Uiso 0.070(2) 1 calc R U P A 2
C13A C 0.223(8) 0.872(8) 0.9501(17) 0.0554(10) Uani 0.070(2) 1 d G . P A 2
H13A H 0.0776 0.8539 0.9577 0.066 Uiso 0.070(2) 1 calc R U P A 2
C14A C 0.325(11) 0.962(7) 0.9815(14) 0.0590(12) Uani 0.070(2) 1 d G . P A 2
H14A H 0.2487 1.0060 1.0105 0.071 Uiso 0.070(2) 1 calc R U P A 2
C15A C 0.537(11) 0.989(5) 0.9703(12) 0.0655(12) Uani 0.070(2) 1 d G . P A 2
H15A H 0.6069 1.0508 0.9918 0.079 Uiso 0.070(2) 1 calc R U P A 2
C16A C 0.649(8) 0.925(4) 0.9278(9) 0.0522(8) Uani 0.070(2) 1 d DG . P A 2
H16A H 0.7941 0.9435 0.9202 0.063 Uiso 0.070(2) 1 calc R U P A 2
C17A C 0.853(5) 0.562(2) 0.8595(11) 0.03601(19) Uani 0.070(2) 1 d DG . P A 2
C18A C 1.073(5) 0.520(3) 0.8459(10) 0.03601(19) Uani 0.070(2) 1 d G . P A 2
H18A H 1.1459 0.5866 0.8251 0.043 Uiso 0.070(2) 1 calc R U P A 2
C19A C 1.186(3) 0.382(3) 0.8626(12) 0.03601(19) Uani 0.070(2) 1 d G . P A 2
H19A H 1.3359 0.3533 0.8533 0.043 Uiso 0.070(2) 1 calc R U P A 2
C20A C 1.079(6) 0.285(2) 0.8930(13) 0.03601(19) Uani 0.070(2) 1 d G . P A 2
H20A H 1.1561 0.1900 0.9045 0.043 Uiso 0.070(2) 1 calc R U P A 2
C21A C 0.859(6) 0.326(3) 0.9066(12) 0.03601(19) Uani 0.070(2) 1 d G . P A 2
H21A H 0.7863 0.2601 0.9274 0.043 Uiso 0.070(2) 1 calc R U P A 2
C22A C 0.746(4) 0.465(4) 0.8899(13) 0.03601(19) Uani 0.070(2) 1 d G . P A 2
H22A H 0.5963 0.4934 0.8992 0.043 Uiso 0.070(2) 1 calc R U P A 2
Si2 Si 0.3344(3) 0.2181(2) 0.49812(6) 0.0358(2) Uani 0.8810(18) 1 d D . P B 1
O3 O 0.0983(4) 0.3332(3) 0.50380(10) 0.0397(5) Uani 0.8810(18) 1 d D . P B 1
N3 N 0.2367(6) 0.5281(4) 0.54118(14) 0.0406(7) Uani 0.8810(18) 1 d . . P B 1
C23 C 0.0657(6) 0.4742(4) 0.52383(12) 0.0327(6) Uani 0.8810(18) 1 d D . P B 1
C24 C -0.1480(6) 0.5527(5) 0.52456(14) 0.0398(7) Uani 0.8810(18) 1 d . . P B 1
H24 H -0.2662 0.5094 0.5114 0.048 Uiso 0.8810(18) 1 calc R U P B 1
C25 C -0.1807(7) 0.6958(5) 0.54525(17) 0.0474(8) Uani 0.8810(18) 1 d . . P B 1
H25 H -0.3239 0.7527 0.5470 0.057 Uiso 0.8810(18) 1 calc R U P B 1
C26 C -0.0046(8) 0.7556(5) 0.56329(17) 0.0474(9) Uani 0.8810(18) 1 d . . P B 1
H26 H -0.0234 0.8547 0.5770 0.057 Uiso 0.8810(18) 1 calc R U P B 1
C27 C 0.2007(8) 0.6676(5) 0.56093(19) 0.0484(9) Uani 0.8810(18) 1 d . . P B 1
H27 H 0.3218 0.7081 0.5739 0.058 Uiso 0.8810(18) 1 calc R U P B 1
O4 O 0.5283(4) 0.2943(3) 0.46702(9) 0.0425(4) Uani 0.8810(18) 1 d D . P B 1
N4 N 0.3275(11) 0.3587(10) 0.39666(19) 0.0516(10) Uani 0.8810(18) 1 d . . P B 1
C28 C 0.5137(12) 0.3566(8) 0.41930(14) 0.0408(10) Uani 0.8810(18) 1 d D . P B 1
C29 C 0.6984(9) 0.4117(6) 0.39886(17) 0.0509(10) Uani 0.8810(18) 1 d . . P B 1
H29 H 0.8306 0.4059 0.4170 0.061 Uiso 0.8810(18) 1 calc R U P B 1
C30 C 0.6777(10) 0.4746(7) 0.35107(19) 0.0697(15) Uani 0.8810(18) 1 d . . P B 1
H30 H 0.7963 0.5171 0.3357 0.084 Uiso 0.8810(18) 1 calc R U P B 1
C31 C 0.4882(10) 0.4766(8) 0.32555(18) 0.0746(18) Uani 0.8810(18) 1 d . . P B 1
H31 H 0.4736 0.5195 0.2924 0.090 Uiso 0.8810(18) 1 calc R U P B 1
C32 C 0.3192(9) 0.4157(9) 0.3486(2) 0.0660(14) Uani 0.8810(18) 1 d . . P B 1
H32 H 0.1898 0.4131 0.3301 0.079 Uiso 0.8810(18) 1 calc R U P B 1
C33 C 0.4632(7) 0.1542(5) 0.55996(12) 0.0370(6) Uani 0.8810(18) 1 d D . P B 1
C34 C 0.3547(8) 0.0581(5) 0.59047(15) 0.0506(9) Uani 0.8810(18) 1 d . . P B 1
H34 H 0.2208 0.0297 0.5797 0.061 Uiso 0.8810(18) 1 calc R U P B 1
C35 C 0.4412(11) 0.0033(6) 0.63652(17) 0.0632(13) Uani 0.8810(18) 1 d . . P B 1
H35 H 0.3674 -0.0645 0.6565 0.076 Uiso 0.8810(18) 1 calc R U P B 1
C36 C 0.6300(13) 0.0452(8) 0.6535(2) 0.0585(11) Uani 0.8810(18) 1 d . . P B 1
H36 H 0.6845 0.0098 0.6855 0.070 Uiso 0.8810(18) 1 calc R U P B 1
C37 C 0.7414(11) 0.1391(8) 0.6239(2) 0.0559(13) Uani 0.8810(18) 1 d . . P B 1
H37 H 0.8741 0.1679 0.6353 0.067 Uiso 0.8810(18) 1 calc R U P B 1
C38 C 0.6576(9) 0.1921(8) 0.5769(2) 0.0508(8) Uani 0.8810(18) 1 d . . P B 1
H38 H 0.7364 0.2553 0.5563 0.061 Uiso 0.8810(18) 1 calc R U P B 1
C39 C 0.2585(6) 0.0492(4) 0.46589(12) 0.0371(6) Uani 0.8810(18) 1 d D . P B 1
C40 C 0.0533(7) 0.0417(5) 0.44657(16) 0.0479(8) Uani 0.8810(18) 1 d . . P B 1
H40 H -0.0582 0.1277 0.4486 0.057 Uiso 0.8810(18) 1 calc R U P B 1
C41 C 0.0087(9) -0.0913(6) 0.42407(19) 0.0617(11) Uani 0.8810(18) 1 d . . P B 1
H41 H -0.1320 -0.0946 0.4106 0.074 Uiso 0.8810(18) 1 calc R U P B 1
C42 C 0.1680(10) -0.2169(6) 0.4214(2) 0.0624(13) Uani 0.8810(18) 1 d . . P B 1
H42 H 0.1372 -0.3073 0.4064 0.075 Uiso 0.8810(18) 1 calc R U P B 1
C43 C 0.3682(11) -0.2116(6) 0.4402(3) 0.0648(14) Uani 0.8810(18) 1 d . . P B 1
H43 H 0.4779 -0.2987 0.4382 0.078 Uiso 0.8810(18) 1 calc R U P B 1
C44 C 0.4161(8) -0.0804(5) 0.46241(19) 0.0491(10) Uani 0.8810(18) 1 d . . P B 1
H44 H 0.5581 -0.0790 0.4754 0.059 Uiso 0.8810(18) 1 calc R U P B 1
Si2A Si 0.3207(9) 0.2643(8) 0.5047(3) 0.0358(2) Uani 0.1190(18) 1 d D . P B 2
O3A O 0.1277(18) 0.1733(13) 0.4831(6) 0.0397(5) Uani 0.1190(18) 1 d D . P B 2
N3A N 0.356(3) -0.048(2) 0.4599(9) 0.041(3) Uani 0.1190(18) 1 d G . P B 2
C23A C 0.147(4) 0.0363(15) 0.4605(8) 0.041(3) Uani 0.1190(18) 1 d DG . P B 2
C24A C -0.027(3) -0.023(2) 0.4400(8) 0.041(3) Uani 0.1190(18) 1 d G . P B 2
H24A H -0.1701 0.0344 0.4405 0.050 Uiso 0.1190(18) 1 calc R U P B 2
C25A C 0.008(3) -0.167(2) 0.4188(8) 0.041(3) Uani 0.1190(18) 1 d G . P B 2
H25A H -0.1109 -0.2073 0.4048 0.050 Uiso 0.1190(18) 1 calc R U P B 2
C26A C 0.217(4) -0.2509(17) 0.4182(11) 0.041(3) Uani 0.1190(18) 1 d G . P B 2
H26A H 0.2410 -0.3491 0.4037 0.050 Uiso 0.1190(18) 1 calc R U P B 2
C27A C 0.391(3) -0.192(2) 0.4387(12) 0.041(3) Uani 0.1190(18) 1 d G . P B 2
H27A H 0.5337 -0.2490 0.4383 0.050 Uiso 0.1190(18) 1 calc R U P B 2
O4A O 0.5283(4) 0.2943(3) 0.46702(9) 0.0425(4) Uani 0.1190(18) 1 d D . P B 2
N4A N 0.300(7) 0.342(7) 0.3964(10) 0.0516(10) Uani 0.1190(18) 1 d G . P B 2
C28A C 0.505(8) 0.338(6) 0.4173(7) 0.0408(10) Uani 0.1190(18) 1 d DG . P B 2
C29A C 0.676(6) 0.385(5) 0.3888(10) 0.0509(10) Uani 0.1190(18) 1 d G . P B 2
H29A H 0.8163 0.3816 0.4031 0.061 Uiso 0.1190(18) 1 calc R U P B 2
C30A C 0.641(6) 0.436(5) 0.3392(9) 0.0697(15) Uani 0.1190(18) 1 d G . P B 2
H30A H 0.7582 0.4684 0.3197 0.084 Uiso 0.1190(18) 1 calc R U P B 2
C31A C 0.436(7) 0.441(6) 0.3182(7) 0.0746(18) Uani 0.1190(18) 1 d G . P B 2
H31A H 0.4123 0.4761 0.2844 0.090 Uiso 0.1190(18) 1 calc R U P B 2
C32A C 0.265(6) 0.394(6) 0.3468(11) 0.0660(14) Uani 0.1190(18) 1 d G . P B 2
H32A H 0.1245 0.3969 0.3325 0.079 Uiso 0.1190(18) 1 calc R U P B 2
C33A C 0.436(3) 0.173(2) 0.5648(5) 0.0370(6) Uani 0.1190(18) 1 d DG . P B 2
C34A C 0.305(5) 0.097(3) 0.5972(6) 0.0506(9) Uani 0.1190(18) 1 d DG . P B 2
H34A H 0.1576 0.0924 0.5890 0.061 Uiso 0.1190(18) 1 calc R U P B 2
C35A C 0.391(7) 0.030(4) 0.6417(7) 0.0632(13) Uani 0.1190(18) 1 d G . P B 2
H35A H 0.3017 -0.0218 0.6639 0.076 Uiso 0.1190(18) 1 calc R U P B 2
C36A C 0.607(8) 0.037(5) 0.6538(10) 0.0585(11) Uani 0.1190(18) 1 d G . P B 2
H36A H 0.6659 -0.0093 0.6842 0.070 Uiso 0.1190(18) 1 calc R U P B 2
C37A C 0.738(6) 0.112(6) 0.6213(14) 0.0559(13) Uani 0.1190(18) 1 d G . P B 2
H37A H 0.8860 0.1175 0.6296 0.067 Uiso 0.1190(18) 1 calc R U P B 2
C38A C 0.653(4) 0.180(5) 0.5768(12) 0.0508(8) Uani 0.1190(18) 1 d DG . P B 2
H38A H 0.7419 0.2316 0.5547 0.061 Uiso 0.1190(18) 1 calc R U P B 2
C39A C 0.168(4) 0.4525(15) 0.5240(8) 0.042(3) Uani 0.1190(18) 1 d DG . P B 2
C40A C -0.052(4) 0.4879(18) 0.5120(7) 0.042(3) Uani 0.1190(18) 1 d G . P B 2
H40A H -0.1208 0.4175 0.4939 0.050 Uiso 0.1190(18) 1 calc R U P B 2
C41A C -0.171(2) 0.626(2) 0.5263(8) 0.042(3) Uani 0.1190(18) 1 d G . P B 2
H41A H -0.3215 0.6504 0.5180 0.050 Uiso 0.1190(18) 1 calc R U P B 2
C42A C -0.070(4) 0.7292(16) 0.5527(9) 0.042(3) Uani 0.1190(18) 1 d G . P B 2
H42A H -0.1516 0.8237 0.5625 0.050 Uiso 0.1190(18) 1 calc R U P B 2
C43A C 0.150(4) 0.694(2) 0.5648(10) 0.042(3) Uani 0.1190(18) 1 d G . P B 2
H43A H 0.2190 0.7642 0.5828 0.050 Uiso 0.1190(18) 1 calc R U P B 2
C44A C 0.269(3) 0.556(3) 0.5504(10) 0.042(3) Uani 0.1190(18) 1 d G . P B 2
H44A H 0.4197 0.5313 0.5587 0.050 Uiso 0.1190(18) 1 calc R U P B 2
Si3 Si 0.6663(3) 0.2835(2) 0.15282(6) 0.0341(2) Uani 0.8810(18) 1 d D . P B 1
O5 O 0.4715(4) 0.2078(3) 0.18404(9) 0.0389(4) Uani 0.8810(18) 1 d D . P B 1
N5 N 0.6753(8) 0.1475(5) 0.25468(15) 0.0473(9) Uani 0.8810(18) 1 d . . P B 1
C45 C 0.4884(10) 0.1460(7) 0.23156(13) 0.0394(6) Uani 0.8810(18) 1 d D . P B 1
C46 C 0.3063(8) 0.0877(5) 0.25225(16) 0.0474(9) Uani 0.8810(18) 1 d . . P B 1
H46 H 0.1742 0.0921 0.2341 0.057 Uiso 0.8810(18) 1 calc R U P B 1
C47 C 0.3273(10) 0.0238(6) 0.30003(19) 0.0689(16) Uani 0.8810(18) 1 d . . P B 1
H47 H 0.2115 -0.0222 0.3152 0.083 Uiso 0.8810(18) 1 calc R U P B 1
C48 C 0.5191(13) 0.0273(11) 0.3257(2) 0.0821(15) Uani 0.8810(18) 1 d . . P B 1
H48 H 0.5352 -0.0132 0.3591 0.099 Uiso 0.8810(18) 1 calc R U P B 1
C49 C 0.6868(9) 0.0905(7) 0.30190(19) 0.0658(14) Uani 0.8810(18) 1 d . . P B 1
H49 H 0.8171 0.0937 0.3200 0.079 Uiso 0.8810(18) 1 calc R U P B 1
O6 O 0.9018(4) 0.1676(3) 0.14741(10) 0.0383(5) Uani 0.8810(18) 1 d D . P B 1
N6 N 0.7599(6) -0.0199(4) 0.10700(14) 0.0433(7) Uani 0.8810(18) 1 d . . P B 1
C50 C 0.9324(7) 0.0278(4) 0.12586(13) 0.0343(6) Uani 0.8810(18) 1 d D . P B 1
C51 C 1.1439(6) -0.0533(5) 0.12483(14) 0.0401(7) Uani 0.8810(18) 1 d . . P B 1
H51 H 1.2631 -0.0132 0.1389 0.048 Uiso 0.8810(18) 1 calc R U P B 1
C52 C 1.1737(7) -0.1933(5) 0.10274(18) 0.0490(8) Uani 0.8810(18) 1 d . . P B 1
H52 H 1.3146 -0.2536 0.1017 0.059 Uiso 0.8810(18) 1 calc R U P B 1
C53 C 0.9947(8) -0.2458(5) 0.08197(19) 0.0527(10) Uani 0.8810(18) 1 d . . P B 1
H53 H 1.0116 -0.3412 0.0657 0.063 Uiso 0.8810(18) 1 calc R U P B 1
C54 C 0.7940(8) -0.1572(6) 0.08541(19) 0.0517(10) Uani 0.8810(18) 1 d . . P B 1
H54 H 0.6717 -0.1947 0.0718 0.062 Uiso 0.8810(18) 1 calc R U P B 1
C55 C 0.7440(7) 0.4532(4) 0.18474(13) 0.0369(7) Uani 0.8810(18) 1 d D . P B 1
C56 C 0.9480(8) 0.4598(5) 0.20424(17) 0.0509(9) Uani 0.8810(18) 1 d . . P B 1
H56 H 1.0588 0.3733 0.2026 0.061 Uiso 0.8810(18) 1 calc R U P B 1
C57 C 0.9922(9) 0.5926(6) 0.22626(19) 0.0627(11) Uani 0.8810(18) 1 d . . P B 1
H57 H 1.1318 0.5953 0.2404 0.075 Uiso 0.8810(18) 1 calc R U P B 1
C58 C 0.8359(13) 0.7191(6) 0.2277(2) 0.0674(15) Uani 0.8810(18) 1 d . . P B 1
H58 H 0.8673 0.8102 0.2421 0.081 Uiso 0.8810(18) 1 calc R U P B 1
C59 C 0.6324(12) 0.7133(6) 0.2080(2) 0.0661(16) Uani 0.8810(18) 1 d . . P B 1
H59 H 0.5225 0.8004 0.2092 0.079 Uiso 0.8810(18) 1 calc R U P B 1
C60 C 0.5875(9) 0.5821(6) 0.1866(2) 0.0507(10) Uani 0.8810(18) 1 d . . P B 1
H60 H 0.4471 0.5799 0.1728 0.061 Uiso 0.8810(18) 1 calc R U P B 1
C61 C 0.5392(8) 0.3482(4) 0.09149(13) 0.0342(6) Uani 0.8810(18) 1 d D . P B 1
C62 C 0.6407(8) 0.4474(5) 0.06054(17) 0.0464(9) Uani 0.8810(18) 1 d . . P B 1
H62 H 0.7741 0.4775 0.0710 0.056 Uiso 0.8810(18) 1 calc R U P B 1
C63 C 0.5519(9) 0.5039(6) 0.01468(19) 0.0593(12) Uani 0.8810(18) 1 d . . P B 1
H63 H 0.6227 0.5729 -0.0054 0.071 Uiso 0.8810(18) 1 calc R U P B 1
C64 C 0.3602(9) 0.4586(6) -0.00119(17) 0.0549(13) Uani 0.8810(18) 1 d . . P B 1
H64 H 0.3001 0.4948 -0.0327 0.066 Uiso 0.8810(18) 1 calc R U P B 1
C65 C 0.2563(9) 0.3609(6) 0.0288(2) 0.0523(10) Uani 0.8810(18) 1 d . . P B 1
H65 H 0.1238 0.3305 0.0179 0.063 Uiso 0.8810(18) 1 calc R U P B 1
C66 C 0.3441(9) 0.3063(6) 0.07489(19) 0.0446(7) Uani 0.8810(18) 1 d . . P B 1
H66 H 0.2700 0.2397 0.0953 0.053 Uiso 0.8810(18) 1 calc R U P B 1
Si3A Si 0.6737(9) 0.2368(7) 0.1444(2) 0.0341(2) Uani 0.1190(18) 1 d D . P B 2
O5A O 0.4715(4) 0.2078(3) 0.18404(9) 0.0389(4) Uani 0.1190(18) 1 d D . P B 2
N5A N 0.691(5) 0.111(4) 0.2521(8) 0.0473(9) Uani 0.1190(18) 1 d G . P B 2
C45A C 0.483(5) 0.155(5) 0.2327(5) 0.0394(6) Uani 0.1190(18) 1 d DG . P B 2
C46A C 0.298(5) 0.134(4) 0.2615(8) 0.0474(9) Uani 0.1190(18) 1 d G . P B 2
H46A H 0.1555 0.1637 0.2483 0.057 Uiso 0.1190(18) 1 calc R U P B 2
C47A C 0.320(6) 0.069(5) 0.3098(10) 0.0689(16) Uani 0.1190(18) 1 d G . P B 2
H47A H 0.1938 0.0545 0.3295 0.083 Uiso 0.1190(18) 1 calc R U P B 2
C48A C 0.528(7) 0.025(6) 0.3292(9) 0.0821(15) Uani 0.1190(18) 1 d G . P B 2
H48A H 0.5438 -0.0192 0.3621 0.099 Uiso 0.1190(18) 1 calc R U P B 2
C49A C 0.713(5) 0.046(5) 0.3003(10) 0.0658(14) Uani 0.1190(18) 1 d G . P B 2
H49A H 0.8555 0.0163 0.3136 0.079 Uiso 0.1190(18) 1 calc R U P B 2
O6A O 0.8614(18) 0.3313(13) 0.1667(6) 0.0383(5) Uani 0.1190(18) 1 d D . P B 2
N6A N 0.639(3) 0.567(2) 0.1929(10) 0.035(3) Uani 0.1190(18) 1 d G . P B 2
C50A C 0.837(4) 0.4697(14) 0.1891(8) 0.035(3) Uani 0.1190(18) 1 d DG . P B 2
C51A C 1.027(3) 0.5136(18) 0.2075(7) 0.035(3) Uani 0.1190(18) 1 d G . P B 2
H51A H 1.1623 0.4472 0.2049 0.042 Uiso 0.1190(18) 1 calc R U P B 2
C52A C 1.018(3) 0.655(2) 0.2298(8) 0.035(3) Uani 0.1190(18) 1 d G . P B 2
H52A H 1.1482 0.6846 0.2424 0.042 Uiso 0.1190(18) 1 calc R U P B 2
C53A C 0.820(4) 0.7518(17) 0.2336(11) 0.035(3) Uani 0.1190(18) 1 d G . P B 2
H53A H 0.8144 0.8482 0.2488 0.042 Uiso 0.1190(18) 1 calc R U P B 2
C54A C 0.630(3) 0.708(2) 0.2151(12) 0.035(3) Uani 0.1190(18) 1 d G . P B 2
H54A H 0.4949 0.7743 0.2177 0.042 Uiso 0.1190(18) 1 calc R U P B 2
C55A C 0.830(3) 0.0493(13) 0.1247(7) 0.035(3) Uani 0.1190(18) 1 d DG . P B 2
C56A C 1.046(3) 0.0063(17) 0.1392(6) 0.035(3) Uani 0.1190(18) 1 d G . P B 2
H56A H 1.1130 0.0703 0.1603 0.042 Uiso 0.1190(18) 1 calc R U P B 2
C57A C 1.163(2) -0.130(2) 0.1229(8) 0.035(3) Uani 0.1190(18) 1 d G . P B 2
H57A H 1.3109 -0.1598 0.1328 0.042 Uiso 0.1190(18) 1 calc R U P B 2
C58A C 1.065(3) -0.2240(15) 0.0920(8) 0.035(3) Uani 0.1190(18) 1 d G . P B 2
H58A H 1.1453 -0.3175 0.0809 0.042 Uiso 0.1190(18) 1 calc R U P B 2
C59A C 0.849(4) -0.181(2) 0.0775(8) 0.035(3) Uani 0.1190(18) 1 d G . P B 2
H59A H 0.7819 -0.2451 0.0564 0.042 Uiso 0.1190(18) 1 calc R U P B 2
C60A C 0.732(2) -0.044(2) 0.0938(8) 0.035(3) Uani 0.1190(18) 1 d G . P B 2
H60A H 0.5840 -0.0149 0.0839 0.042 Uiso 0.1190(18) 1 calc R U P B 2
C61A C 0.540(5) 0.3258(19) 0.0865(5) 0.0342(6) Uani 0.1190(18) 1 d DG . P B 2
C62A C 0.683(4) 0.407(3) 0.0597(10) 0.0464(9) Uani 0.1190(18) 1 d G . P B 2
H62A H 0.8260 0.4100 0.0721 0.056 Uiso 0.1190(18) 1 calc R U P B 2
C63A C 0.618(6) 0.483(3) 0.0150(11) 0.0593(12) Uani 0.1190(18) 1 d G . P B 2
H63A H 0.7161 0.5384 -0.0033 0.071 Uiso 0.1190(18) 1 calc R U P B 2
C64A C 0.409(7) 0.478(3) -0.0031(8) 0.0549(13) Uani 0.1190(18) 1 d G . P B 2
H64A H 0.3648 0.5304 -0.0337 0.066 Uiso 0.1190(18) 1 calc R U P B 2
C65A C 0.266(5) 0.397(4) 0.0236(12) 0.0523(10) Uani 0.1190(18) 1 d G . P B 2
H65A H 0.1234 0.3941 0.0112 0.063 Uiso 0.1190(18) 1 calc R U P B 2
C66A C 0.331(5) 0.321(4) 0.0684(11) 0.0446(7) Uani 0.1190(18) 1 d G . P B 2
H66A H 0.2334 0.2657 0.0867 0.053 Uiso 0.1190(18) 1 calc R U P B 2

loop_
_atom_site_aniso_label
_atom_site_aniso_U_11
_atom_site_aniso_U_22
_atom_site_aniso_U_33
_atom_site_aniso_U_23
_atom_site_aniso_U_13
_atom_site_aniso_U_12
Si1 0.0360(4) 0.0306(4) 0.0406(4) 0.0014(3) -0.0028(3) -0.0020(3)
O1 0.0389(10) 0.0305(9) 0.0468(11) 0.0065(8) -0.0008(8) -0.0010(7)
N1 0.0411(14) 0.0351(13) 0.0567(17) 0.0042(11) -0.0026(11) -0.0052(10)
C1 0.0384(15) 0.0303(12) 0.0341(12) -0.0003(9) -0.0040(11) -0.0038(10)
C2 0.0384(15) 0.0383(14) 0.0444(15) 0.0014(12) -0.0053(11) -0.0046(11)
C3 0.0454(18) 0.0392(15) 0.0583(19) 0.0002(13) -0.0115(14) 0.0040(13)
C4 0.059(2) 0.0349(15) 0.068(2) 0.0120(14) -0.0173(17) -0.0095(15)
C5 0.053(2) 0.0421(18) 0.062(2) 0.0117(14) -0.0068(16) -0.0132(15)
O2 0.0407(10) 0.0424(10) 0.0400(9) -0.0048(7) -0.0012(8) -0.0026(7)
N2 0.0491(16) 0.051(2) 0.0454(14) 0.0013(12) 0.0016(11) -0.0004(13)
C6 0.0471(15) 0.0314(13) 0.0367(13) -0.0019(10) -0.0034(11) 0.0039(10)
C7 0.047(2) 0.050(2) 0.0444(16) -0.0022(13) -0.0039(14) -0.0009(17)
C8 0.065(3) 0.060(2) 0.0504(18) -0.0090(15) -0.0155(18) -0.0026(19)
C9 0.073(3) 0.064(2) 0.0402(16) -0.0102(15) -0.0047(19) 0.012(2)
C10 0.056(3) 0.073(2) 0.0444(17) -0.0007(16) 0.0076(16) 0.010(2)
C11 0.0454(15) 0.0322(13) 0.0371(13) 0.0037(10) -0.0062(11) -0.0025(11)
C12 0.0479(18) 0.0453(16) 0.0482(15) -0.0025(12) -0.0009(13) -0.0076(13)
C13 0.050(2) 0.0586(19) 0.055(2) 0.0104(16) 0.0076(17) -0.0027(18)
C14 0.086(3) 0.0499(18) 0.0365(15) 0.0000(13) 0.0113(17) 0.0041(19)
C15 0.099(3) 0.059(2) 0.0429(17) -0.0075(15) -0.0030(18) -0.026(2)
C16 0.062(2) 0.055(2) 0.0424(16) -0.0011(14) -0.0006(14) -0.0194(16)
C17 0.0440(15) 0.0317(13) 0.0346(13) 0.0018(10) -0.0039(11) 0.0011(12)
C18 0.060(2) 0.0389(16) 0.0469(16) 0.0032(14) 0.0000(15) 0.0102(14)
C19 0.100(3) 0.0328(16) 0.057(2) 0.0049(15) -0.010(2) 0.0046(18)
C20 0.091(3) 0.0452(19) 0.0509(19) 0.0155(15) -0.016(2) -0.018(2)
C21 0.063(2) 0.065(2) 0.062(2) 0.0188(18) -0.0026(17) -0.0213(18)
C22 0.0440(17) 0.0431(16) 0.061(2) 0.0100(14) 0.0035(15) -0.0036(13)
Si1A 0.0360(4) 0.0306(4) 0.0406(4) 0.0014(3) -0.0028(3) -0.0020(3)
O1A 0.0389(10) 0.0305(9) 0.0468(11) 0.0065(8) -0.0008(8) -0.0010(7)
N1A 0.0389(10) 0.0305(9) 0.0468(11) 0.0065(8) -0.0008(8) -0.0010(7)
C1A 0.0389(10) 0.0305(9) 0.0468(11) 0.0065(8) -0.0008(8) -0.0010(7)
C2A 0.0389(10) 0.0305(9) 0.0468(11) 0.0065(8) -0.0008(8) -0.0010(7)
C3A 0.0389(10) 0.0305(9) 0.0468(11) 0.0065(8) -0.0008(8) -0.0010(7)
C4A 0.0389(10) 0.0305(9) 0.0468(11) 0.0065(8) -0.0008(8) -0.0010(7)
C5A 0.0389(10) 0.0305(9) 0.0468(11) 0.0065(8) -0.0008(8) -0.0010(7)
O2A 0.0407(10) 0.0424(10) 0.0400(9) -0.0048(7) -0.0012(8) -0.0026(7)
N2A 0.0491(16) 0.051(2) 0.0454(14) 0.0013(12) 0.0016(11) -0.0004(13)
C6A 0.0471(15) 0.0314(13) 0.0367(13) -0.0019(10) -0.0034(11) 0.0039(10)
C7A 0.047(2) 0.050(2) 0.0444(16) -0.0022(13) -0.0039(14) -0.0009(17)
C8A 0.065(3) 0.060(2) 0.0504(18) -0.0090(15) -0.0155(18) -0.0026(19)
C9A 0.073(3) 0.064(2) 0.0402(16) -0.0102(15) -0.0047(19) 0.012(2)
C10A 0.056(3) 0.073(2) 0.0444(17) -0.0007(16) 0.0076(16) 0.010(2)
C11A 0.0454(15) 0.0322(13) 0.0371(13) 0.0037(10) -0.0062(11) -0.0025(11)
C12A 0.0479(18) 0.0453(16) 0.0482(15) -0.0025(12) -0.0009(13) -0.0076(13)
C13A 0.050(2) 0.0586(19) 0.055(2) 0.0104(16) 0.0076(17) -0.0027(18)
C14A 0.086(3) 0.0499(18) 0.0365(15) 0.0000(13) 0.0113(17) 0.0041(19)
C15A 0.099(3) 0.059(2) 0.0429(17) -0.0075(15) -0.0030(18) -0.026(2)
C16A 0.062(2) 0.055(2) 0.0424(16) -0.0011(14) -0.0006(14) -0.0194(16)
C17A 0.0360(4) 0.0306(4) 0.0406(4) 0.0014(3) -0.0028(3) -0.0020(3)
C18A 0.0360(4) 0.0306(4) 0.0406(4) 0.0014(3) -0.0028(3) -0.0020(3)
C19A 0.0360(4) 0.0306(4) 0.0406(4) 0.0014(3) -0.0028(3) -0.0020(3)
C20A 0.0360(4) 0.0306(4) 0.0406(4) 0.0014(3) -0.0028(3) -0.0020(3)
C21A 0.0360(4) 0.0306(4) 0.0406(4) 0.0014(3) -0.0028(3) -0.0020(3)
C22A 0.0360(4) 0.0306(4) 0.0406(4) 0.0014(3) -0.0028(3) -0.0020(3)
Si2 0.0355(4) 0.0304(5) 0.0405(4) -0.0004(4) 0.0010(3) -0.0023(4)
O3 0.0388(12) 0.0313(10) 0.0479(12) -0.0050(9) 0.0011(9) -0.0021(8)
N3 0.0357(15) 0.0361(15) 0.0498(18) -0.0025(12) -0.0032(12) -0.0047(11)
C23 0.0340(16) 0.0311(14) 0.0328(14) 0.0020(10) 0.0019(13) -0.0052(13)
C24 0.0363(16) 0.0375(17) 0.0453(17) -0.0026(14) -0.0006(13) -0.0040(13)
C25 0.0396(18) 0.0396(17) 0.061(2) -0.0063(15) 0.0049(16) 0.0020(14)
C26 0.051(2) 0.0334(16) 0.057(2) -0.0109(14) 0.0069(16) -0.0060(15)
C27 0.045(2) 0.045(2) 0.057(2) -0.0081(16) 0.0010(17) -0.0101(16)
O4 0.0429(11) 0.0458(11) 0.0382(10) 0.0052(8) -0.0004(8) -0.0058(8)
N4 0.047(2) 0.057(3) 0.0479(15) 0.0030(13) 0.0000(13) 0.0011(16)
C28 0.0493(17) 0.033(2) 0.0369(13) 0.0011(12) 0.0015(12) 0.0037(14)
C29 0.047(2) 0.053(3) 0.051(2) 0.0010(18) 0.0038(17) -0.0023(16)
C30 0.064(3) 0.075(4) 0.063(3) 0.021(2) 0.018(2) 0.005(2)
C31 0.069(4) 0.102(4) 0.042(2) 0.021(2) 0.008(2) 0.017(3)
C32 0.058(3) 0.088(4) 0.0458(19) 0.011(2) -0.0082(19) 0.009(3)
C33 0.0452(17) 0.0317(14) 0.0328(13) -0.0033(10) 0.0019(12) -0.0014(11)
C34 0.058(3) 0.052(2) 0.0446(18) 0.0011(15) -0.0014(15) -0.0179(18)
C35 0.090(4) 0.060(3) 0.0422(18) 0.0123(17) 0.0022(19) -0.023(2)
C36 0.086(3) 0.0528(19) 0.0352(15) 0.0013(13) -0.0104(16) -0.0031(19)
C37 0.060(2) 0.062(3) 0.0466(18) -0.0048(19) -0.0128(15) -0.0088(19)
C38 0.0548(19) 0.054(2) 0.0453(16) 0.0054(14) -0.0008(14) -0.0141(15)
C39 0.0431(18) 0.0330(15) 0.0328(14) 0.0030(11) -0.0005(13) 0.0013(14)
C40 0.049(2) 0.0428(18) 0.052(2) -0.0022(15) -0.0059(16) -0.0041(15)
C41 0.069(3) 0.060(3) 0.059(2) -0.007(2) -0.011(2) -0.019(2)
C42 0.098(4) 0.041(2) 0.049(2) -0.0113(18) 0.002(2) -0.013(2)
C43 0.090(4) 0.039(2) 0.062(3) -0.0073(19) 0.004(3) 0.004(2)
C44 0.053(2) 0.0370(19) 0.052(2) -0.0027(16) 0.0010(18) 0.0082(15)
Si2A 0.0355(4) 0.0304(5) 0.0405(4) -0.0004(4) 0.0010(3) -0.0023(4)
O3A 0.0388(12) 0.0313(10) 0.0479(12) -0.0050(9) 0.0011(9) -0.0021(8)
N3A 0.048(7) 0.028(6) 0.046(7) -0.013(5) -0.006(5) 0.006(5)
C23A 0.048(7) 0.028(6) 0.046(7) -0.013(5) -0.006(5) 0.006(5)
C24A 0.048(7) 0.028(6) 0.046(7) -0.013(5) -0.006(5) 0.006(5)
C25A 0.048(7) 0.028(6) 0.046(7) -0.013(5) -0.006(5) 0.006(5)
C26A 0.048(7) 0.028(6) 0.046(7) -0.013(5) -0.006(5) 0.006(5)
C27A 0.048(7) 0.028(6) 0.046(7) -0.013(5) -0.006(5) 0.006(5)
O4A 0.0429(11) 0.0458(11) 0.0382(10) 0.0052(8) -0.0004(8) -0.0058(8)
N4A 0.047(2) 0.057(3) 0.0479(15) 0.0030(13) 0.0000(13) 0.0011(16)
C28A 0.0493(17) 0.033(2) 0.0369(13) 0.0011(12) 0.0015(12) 0.0037(14)
C29A 0.047(2) 0.053(3) 0.051(2) 0.0010(18) 0.0038(17) -0.0023(16)
C30A 0.064(3) 0.075(4) 0.063(3) 0.021(2) 0.018(2) 0.005(2)
C31A 0.069(4) 0.102(4) 0.042(2) 0.021(2) 0.008(2) 0.017(3)
C32A 0.058(3) 0.088(4) 0.0458(19) 0.011(2) -0.0082(19) 0.009(3)
C33A 0.0452(17) 0.0317(14) 0.0328(13) -0.0033(10) 0.0019(12) -0.0014(11)
C34A 0.058(3) 0.052(2) 0.0446(18) 0.0011(15) -0.0014(15) -0.0179(18)
C35A 0.090(4) 0.060(3) 0.0422(18) 0.0123(17) 0.0022(19) -0.023(2)
C36A 0.086(3) 0.0528(19) 0.0352(15) 0.0013(13) -0.0104(16) -0.0031(19)
C37A 0.060(2) 0.062(3) 0.0466(18) -0.0048(19) -0.0128(15) -0.0088(19)
C38A 0.0548(19) 0.054(2) 0.0453(16) 0.0054(14) -0.0008(14) -0.0141(15)
C39A 0.046(8) 0.037(7) 0.044(6) -0.008(5) -0.008(5) -0.008(6)
C40A 0.046(8) 0.037(7) 0.044(6) -0.008(5) -0.008(5) -0.008(6)
C41A 0.046(8) 0.037(7) 0.044(6) -0.008(5) -0.008(5) -0.008(6)
C42A 0.046(8) 0.037(7) 0.044(6) -0.008(5) -0.008(5) -0.008(6)
C43A 0.046(8) 0.037(7) 0.044(6) -0.008(5) -0.008(5) -0.008(6)
C44A 0.046(8) 0.037(7) 0.044(6) -0.008(5) -0.008(5) -0.008(6)
Si3 0.0334(4) 0.0303(5) 0.0374(4) 0.0005(3) 0.0001(3) -0.0014(3)
O5 0.0405(10) 0.0400(10) 0.0356(9) 0.0044(7) -0.0004(8) -0.0050(8)
N5 0.0473(16) 0.050(2) 0.0402(14) 0.0005(14) 0.0013(11) 0.0060(15)
C45 0.0449(15) 0.0340(14) 0.0355(13) 0.0002(10) 0.0046(11) 0.0055(11)
C46 0.0476(18) 0.044(2) 0.0473(19) 0.0030(15) 0.0108(15) 0.0014(16)
C47 0.065(2) 0.077(3) 0.057(2) 0.023(2) 0.025(2) 0.010(2)
C48 0.078(3) 0.109(4) 0.045(2) 0.034(2) 0.0122(19) 0.025(2)
C49 0.059(3) 0.082(4) 0.0454(19) 0.009(2) -0.0041(17) 0.023(2)
O6 0.0377(11) 0.0306(10) 0.0456(12) -0.0062(8) -0.0016(9) -0.0005(8)
N6 0.0402(16) 0.0347(15) 0.0549(19) -0.0056(12) 0.0001(13) -0.0044(12)
C50 0.0393(18) 0.0288(14) 0.0342(14) 0.0020(11) 0.0031(13) -0.0038(13)
C51 0.0373(16) 0.0356(16) 0.0465(17) -0.0002(14) 0.0026(13) -0.0031(13)
C52 0.044(2) 0.0375(17) 0.064(2) -0.0034(16) 0.0095(17) -0.0001(14)
C53 0.054(2) 0.0359(17) 0.069(3) -0.0141(16) 0.0148(19) -0.0112(16)
C54 0.049(2) 0.044(2) 0.065(2) -0.0144(16) 0.0023(19) -0.0128(17)
C55 0.0459(18) 0.0324(15) 0.0318(14) 0.0011(11) -0.0006(13) -0.0036(13)
C56 0.050(2) 0.0411(18) 0.062(2) -0.0031(16) -0.0111(18) -0.0050(16)
C57 0.073(3) 0.062(3) 0.060(2) -0.006(2) -0.016(2) -0.027(2)
C58 0.120(5) 0.038(2) 0.048(2) -0.0134(17) 0.001(2) -0.024(3)
C59 0.097(4) 0.041(2) 0.054(3) -0.0067(18) 0.002(2) 0.010(2)
C60 0.056(3) 0.047(2) 0.046(2) -0.0026(16) -0.0092(18) 0.0012(18)
C61 0.0421(14) 0.0279(13) 0.0323(13) -0.0043(10) 0.0029(11) -0.0039(12)
C62 0.057(2) 0.042(2) 0.0419(16) 0.0055(16) -0.0023(15) -0.0136(16)
C63 0.083(4) 0.053(2) 0.0444(17) 0.0087(15) -0.001(2) -0.020(2)
C64 0.083(3) 0.045(2) 0.0354(15) 0.0007(13) -0.0128(18) -0.0034(19)
C65 0.055(2) 0.051(3) 0.052(2) -0.0043(17) -0.0127(16) -0.0054(18)
C66 0.0468(17) 0.0454(18) 0.0425(18) 0.0036(13) -0.0033(14) -0.0103(14)
Si3A 0.0334(4) 0.0303(5) 0.0374(4) 0.0005(3) 0.0001(3) -0.0014(3)
O5A 0.0405(10) 0.0400(10) 0.0356(9) 0.0044(7) -0.0004(8) -0.0050(8)
N5A 0.0473(16) 0.050(2) 0.0402(14) 0.0005(14) 0.0013(11) 0.0060(15)
C45A 0.0449(15) 0.0340(14) 0.0355(13) 0.0002(10) 0.0046(11) 0.0055(11)
C46A 0.0476(18) 0.044(2) 0.0473(19) 0.0030(15) 0.0108(15) 0.0014(16)
C47A 0.065(2) 0.077(3) 0.057(2) 0.023(2) 0.025(2) 0.010(2)
C48A 0.078(3) 0.109(4) 0.045(2) 0.034(2) 0.0122(19) 0.025(2)
C49A 0.059(3) 0.082(4) 0.0454(19) 0.009(2) -0.0041(17) 0.023(2)
O6A 0.0377(11) 0.0306(10) 0.0456(12) -0.0062(8) -0.0016(9) -0.0005(8)
N6A 0.041(7) 0.020(5) 0.047(7) -0.009(4) -0.005(5) -0.008(4)
C50A 0.041(7) 0.020(5) 0.047(7) -0.009(4) -0.005(5) -0.008(4)
C51A 0.041(7) 0.020(5) 0.047(7) -0.009(4) -0.005(5) -0.008(4)
C52A 0.041(7) 0.020(5) 0.047(7) -0.009(4) -0.005(5) -0.008(4)
C53A 0.041(7) 0.020(5) 0.047(7) -0.009(4) -0.005(5) -0.008(4)
C54A 0.041(7) 0.020(5) 0.047(7) -0.009(4) -0.005(5) -0.008(4)
C55A 0.038(7) 0.023(5) 0.043(6) -0.004(4) 0.000(5) -0.001(5)
C56A 0.038(7) 0.023(5) 0.043(6) -0.004(4) 0.000(5) -0.001(5)
C57A 0.038(7) 0.023(5) 0.043(6) -0.004(4) 0.000(5) -0.001(5)
C58A 0.038(7) 0.023(5) 0.043(6) -0.004(4) 0.000(5) -0.001(5)
C59A 0.038(7) 0.023(5) 0.043(6) -0.004(4) 0.000(5) -0.001(5)
C60A 0.038(7) 0.023(5) 0.043(6) -0.004(4) 0.000(5) -0.001(5)
C61A 0.0421(14) 0.0279(13) 0.0323(13) -0.0043(10) 0.0029(11) -0.0039(12)
C62A 0.057(2) 0.042(2) 0.0419(16) 0.0055(16) -0.0023(15) -0.0136(16)
C63A 0.083(4) 0.053(2) 0.0444(17) 0.0087(15) -0.001(2) -0.020(2)
C64A 0.083(3) 0.045(2) 0.0354(15) 0.0007(13) -0.0128(18) -0.0034(19)
C65A 0.055(2) 0.051(3) 0.052(2) -0.0043(17) -0.0127(16) -0.0054(18)
C66A 0.0468(17) 0.0454(18) 0.0425(18) 0.0036(13) -0.0033(14) -0.0103(14)

loop_
_atom_type_symbol
_atom_type_description
_atom_type_scat_dispersion_real
_atom_type_scat_dispersion_imag
_atom_type_scat_source
C C 0.0033 0.0016 'International Tables Vol C Tables 4.2.6.8 and 6.1.1.4'
H H 0.0000 0.0000 'International Tables Vol C Tables 4.2.6.8 and 6.1.1.4'
N N 0.0061 0.0033 'International Tables Vol C Tables 4.2.6.8 and 6.1.1.4'
O O 0.0106 0.0060 'International Tables Vol C Tables 4.2.6.8 and 6.1.1.4'
Si Si 0.0817 0.0704 'International Tables Vol C Tables 4.2.6.8 and 6.1.1.4'

loop_
_geom_angle_atom_site_label_1
_geom_angle_atom_site_label_2
_geom_angle_atom_site_label_3
_geom_angle
_geom_angle_site_symmetry_1
_geom_angle_site_symmetry_3
_geom_angle_publ_flag
O2 Si1 O1 113.31(11) . . ?
O2 Si1 C17 114.07(12) . . ?
O1 Si1 C17 103.38(13) . . ?
O2 Si1 C11 103.58(14) . . ?
O1 Si1 C11 113.87(13) . . ?
C17 Si1 C11 108.88(13) . . ?
C1 O1 Si1 126.7(2) . . ?
C1 N1 C5 116.7(3) . . ?
N1 C1 O1 117.6(3) . . ?
N1 C1 C2 124.8(3) . . ?
O1 C1 C2 117.6(3) . . ?
C3 C2 C1 117.4(3) . . ?
C3 C2 H2 121.3 . . ?
C1 C2 H2 121.3 . . ?
C2 C3 C4 119.0(3) . . ?
C2 C3 H3 120.5 . . ?
C4 C3 H3 120.5 . . ?
C5 C4 C3 119.1(3) . . ?
C5 C4 H4 120.5 . . ?
C3 C4 H4 120.5 . . ?
N1 C5 C4 123.2(3) . . ?
N1 C5 H5 118.4 . . ?
C4 C5 H5 118.4 . . ?
C6 O2 Si1 125.6(3) . . ?
C6 N2 C10 116.3(3) . . ?
N2 C6 O2 117.5(4) . . ?
N2 C6 C7 124.9(3) . . ?
O2 C6 C7 117.6(4) . . ?
C8 C7 C6 116.6(3) . . ?
C8 C7 H7 121.7 . . ?
C6 C7 H7 121.7 . . ?
C9 C8 C7 119.4(4) . . ?
C9 C8 H8 120.3 . . ?
C7 C8 H8 120.3 . . ?
C8 C9 C10 119.0(3) . . ?
C8 C9 H9 120.5 . . ?
C10 C9 H9 120.5 . . ?
N2 C10 C9 123.7(4) . . ?
N2 C10 H10 118.2 . . ?
C9 C10 H10 118.2 . . ?
C16 C11 C12 117.2(3) . . ?
C16 C11 Si1 118.0(3) . . ?
C12 C11 Si1 124.8(2) . . ?
C11 C12 C13 121.4(3) . . ?
C11 C12 H12 119.3 . . ?
C13 C12 H12 119.3 . . ?
C14 C13 C12 119.8(4) . . ?
C14 C13 H13 120.1 . . ?
C12 C13 H13 120.1 . . ?
C13 C14 C15 119.6(3) . . ?
C13 C14 H14 120.2 . . ?
C15 C14 H14 120.2 . . ?
C16 C15 C14 119.9(4) . . ?
C16 C15 H15 120.0 . . ?
C14 C15 H15 120.0 . . ?
C15 C16 C11 122.1(4) . . ?
C15 C16 H16 119.0 . . ?
C11 C16 H16 119.0 . . ?
C22 C17 C18 117.7(3) . . ?
C22 C17 Si1 124.0(2) . . ?
C18 C17 Si1 118.3(3) . . ?
C19 C18 C17 120.5(4) . . ?
C19 C18 H18 119.7 . . ?
C17 C18 H18 119.7 . . ?
C20 C19 C18 121.1(4) . . ?
C20 C19 H19 119.4 . . ?
C18 C19 H19 119.4 . . ?
C19 C20 C21 119.5(4) . . ?
C19 C20 H20 120.3 . . ?
C21 C20 H20 120.3 . . ?
C20 C21 C22 120.4(4) . . ?
C20 C21 H21 119.8 . . ?
C22 C21 H21 119.8 . . ?
C17 C22 C21 120.8(3) . . ?
C17 C22 H22 119.6 . . ?
C21 C22 H22 119.6 . . ?
O2A Si1A O1A 115.9(11) . . ?
O2A Si1A C17A 112.0(11) . . ?
O1A Si1A C17A 101.7(13) . . ?
O2A Si1A C11A 105.5(10) . . ?
O1A Si1A C11A 114.3(14) . . ?
C17A Si1A C11A 107.1(13) . . ?
C1A O1A Si1A 133(2) . . ?
C1A N1A C5A 120.0 . . ?
O1A C1A C2A 130(2) . . ?
O1A C1A N1A 110(2) . . ?
C2A C1A N1A 120.0 . . ?
C3A C2A C1A 120.0 . . ?
C3A C2A H2A 120.0 . . ?
C1A C2A H2A 120.0 . . ?
C2A C3A C4A 120.00(5) . . ?
C2A C3A H3A 120.0 . . ?
C4A C3A H3A 120.0 . . ?
C3A C4A C5A 120.0 . . ?
C3A C4A H4A 120.0 . . ?
C5A C4A H4A 120.0 . . ?
C4A C5A N1A 120.0 . . ?
C4A C5A H5A 120.0 . . ?
N1A C5A H5A 120.0 . . ?
C6A O2A Si1A 127(3) . . ?
C6A N2A C10A 120.00(8) . . ?
O2A C6A C7A 124(3) . . ?
O2A C6A N2A 115(3) . . ?
C7A C6A N2A 120.0 . . ?
C6A C7A C8A 120.00(7) . . ?
C6A C7A H7A 120.0 . . ?
C8A C7A H7A 120.0 . . ?
C9A C8A C7A 120.00(6) . . ?
C9A C8A H8A 120.0 . . ?
C7A C8A H8A 120.0 . . ?
C10A C9A C8A 120.0 . . ?
C10A C9A H9A 120.0 . . ?
C8A C9A H9A 120.0 . . ?
C9A C10A N2A 120.00(6) . . ?
C9A C10A H10A 120.0 . . ?
N2A C10A H10A 120.0 . . ?
C12A C11A C16A 120.0 . . ?
C12A C11A Si1A 120.00(5) . . ?
C16A C11A Si1A 120.00(6) . . ?
C13A C12A C11A 120.00(10) . . ?
C13A C12A H12A 120.0 . . ?
C11A C12A H12A 120.0 . . ?
C12A C13A C14A 120.00(11) . . ?
C12A C13A H13A 120.0 . . ?
C14A C13A H13A 120.0 . . ?
C15A C14A C13A 120.0 . . ?
C15A C14A H14A 120.0 . . ?
C13A C14A H14A 120.0 . . ?
C16A C15A C14A 120.00(14) . . ?
C16A C15A H15A 120.0 . . ?
C14A C15A H15A 120.0 . . ?
C15A C16A C11A 120.00(9) . . ?
C15A C16A H16A 120.0 . . ?
C11A C16A H16A 120.0 . . ?
C18A C17A C22A 120.0 . . ?
C18A C17A Si1A 122(2) . . ?
C22A C17A Si1A 118(2) . . ?
C17A C18A C19A 120.0 . . ?
C17A C18A H18A 120.0 . . ?
C19A C18A H18A 120.0 . . ?
C20A C19A C18A 120.0 . . ?
C20A C19A H19A 120.0 . . ?
C18A C19A H19A 120.0 . . ?
C19A C20A C21A 120.0 . . ?
C19A C20A H20A 120.0 . . ?
C21A C20A H20A 120.0 . . ?
C22A C21A C20A 120.00(6) . . ?
C22A C21A H21A 120.0 . . ?
C20A C21A H21A 120.0 . . ?
C21A C22A C17A 120.0 . . ?
C21A C22A H22A 120.0 . . ?
C17A C22A H22A 120.0 . . ?
O4 Si2 O3 114.13(12) . . ?
O4 Si2 C39 112.65(13) . . ?
O3 Si2 C39 103.55(14) . . ?
O4 Si2 C33 103.71(15) . . ?
O3 Si2 C33 114.07(14) . . ?
C39 Si2 C33 108.90(15) . . ?
C23 O3 Si2 126.9(2) . . ?
C23 N3 C27 117.2(3) . . ?
N3 C23 O3 118.2(3) . . ?
N3 C23 C24 124.4(3) . . ?
O3 C23 C24 117.5(3) . . ?
C25 C24 C23 117.3(3) . . ?
C25 C24 H24 121.4 . . ?
C23 C24 H24 121.4 . . ?
C26 C25 C24 119.6(3) . . ?
C26 C25 H25 120.2 . . ?
C24 C25 H25 120.2 . . ?
C25 C26 C27 118.4(4) . . ?
C25 C26 H26 120.8 . . ?
C27 C26 H26 120.8 . . ?
N3 C27 C26 123.2(4) . . ?
N3 C27 H27 118.4 . . ?
C26 C27 H27 118.4 . . ?
C28 O4 Si2 126.1(3) . . ?
C28 N4 C32 115.9(4) . . ?
N4 C28 O4 116.8(5) . . ?
N4 C28 C29 125.6(3) . . ?
O4 C28 C29 117.6(5) . . ?
C30 C29 C28 116.1(4) . . ?
C30 C29 H29 122.0 . . ?
C28 C29 H29 122.0 . . ?
C31 C30 C29 120.4(4) . . ?
C31 C30 H30 119.8 . . ?
C29 C30 H30 119.8 . . ?
C30 C31 C32 118.7(4) . . ?
C30 C31 H31 120.6 . . ?
C32 C31 H31 120.6 . . ?
N4 C32 C31 123.2(4) . . ?
N4 C32 H32 118.4 . . ?
C31 C32 H32 118.4 . . ?
C38 C33 C34 117.8(3) . . ?
C38 C33 Si2 125.4(3) . . ?
C34 C33 Si2 116.8(3) . . ?
C35 C34 C33 120.5(4) . . ?
C35 C34 H34 119.8 . . ?
C33 C34 H34 119.8 . . ?
C36 C35 C34 121.0(4) . . ?
C36 C35 H35 119.5 . . ?
C34 C35 H35 119.5 . . ?
C35 C36 C37 119.7(4) . . ?
C35 C36 H36 120.2 . . ?
C37 C36 H36 120.2 . . ?
C36 C37 C38 119.5(4) . . ?
C36 C37 H37 120.2 . . ?
C38 C37 H37 120.2 . . ?
C33 C38 C37 121.4(4) . . ?
C33 C38 H38 119.3 . . ?
C37 C38 H38 119.3 . . ?
C40 C39 C44 117.5(3) . . ?
C40 C39 Si2 124.5(3) . . ?
C44 C39 Si2 118.0(3) . . ?
C39 C40 C41 120.7(4) . . ?
C39 C40 H40 119.6 . . ?
C41 C40 H40 119.6 . . ?
C42 C41 C40 120.1(4) . . ?
C42 C41 H41 119.9 . . ?
C40 C41 H41 119.9 . . ?
C43 C42 C41 119.9(4) . . ?
C43 C42 H42 120.1 . . ?
C41 C42 H42 120.1 . . ?
C42 C43 C44 120.9(4) . . ?
C42 C43 H43 119.6 . . ?
C44 C43 H43 119.6 . . ?
C43 C44 C39 120.9(5) . . ?
C43 C44 H44 119.6 . . ?
C39 C44 H44 119.6 . . ?
O4A Si2A O3A 119.4(7) . . ?
O4A Si2A C39A 108.5(8) . . ?
O3A Si2A C39A 103.9(9) . . ?
O4A Si2A C33A 108.0(7) . . ?
O3A Si2A C33A 111.1(9) . . ?
C39A Si2A C33A 104.9(9) . . ?
C23A O3A Si2A 129.6(14) . . ?
C23A N3A C27A 120.0 . . ?
O3A C23A N3A 115.7(16) . . ?
O3A C23A C24A 124.3(16) . . ?
N3A C23A C24A 120.0 . . ?
C25A C24A C23A 120.0 . . ?
C25A C24A H24A 120.0 . . ?
C23A C24A H24A 120.0 . . ?
C24A C25A C26A 120.0 . . ?
C24A C25A H25A 120.0 . . ?
C26A C25A H25A 120.0 . . ?
C25A C26A C27A 120.0 . . ?
C25A C26A H26A 120.0 . . ?
C27A C26A H26A 120.0 . . ?
C26A C27A N3A 120.0 . . ?
C26A C27A H27A 120.0 . . ?
N3A C27A H27A 120.0 . . ?
C28A O4A Si2A 123(2) . . ?
C28A N4A C32A 120.0 . . ?
O4A C28A C29A 122(3) . . ?
O4A C28A N4A 118(3) . . ?
C29A C28A N4A 120.0 . . ?
C28A C29A C30A 120.0 . . ?
C28A C29A H29A 120.0 . . ?
C30A C29A H29A 120.0 . . ?
C31A C30A C29A 120.0 . . ?
C31A C30A H30A 120.0 . . ?
C29A C30A H30A 120.0 . . ?
C32A C31A C30A 120.0 . . ?
C32A C31A H31A 120.0 . . ?
C30A C31A H31A 120.0 . . ?
C31A C32A N4A 120.0 . . ?
C31A C32A H32A 120.0 . . ?
N4A C32A H32A 120.0 . . ?
C34A C33A C38A 120.0 . . ?
C34A C33A Si2A 120.00(5) . . ?
C38A C33A Si2A 120.00(5) . . ?
C33A C34A C35A 120.0 . . ?
C33A C34A H34A 120.0 . . ?
C35A C34A H34A 120.0 . . ?
C36A C35A C34A 120.0 . . ?
C36A C35A H35A 120.0 . . ?
C34A C35A H35A 120.0 . . ?
C37A C36A C35A 120.0 . . ?
C37A C36A H36A 120.0 . . ?
C35A C36A H36A 120.0 . . ?
C36A C37A C38A 120.0 . . ?
C36A C37A H37A 120.0 . . ?
C38A C37A H37A 120.0 . . ?
C37A C38A C33A 120.0 . . ?
C37A C38A H38A 120.0 . . ?
C33A C38A H38A 120.0 . . ?
C40A C39A C44A 120.0 . . ?
C40A C39A Si2A 118.4(15) . . ?
C44A C39A Si2A 121.5(15) . . ?
C41A C40A C39A 120.0 . . ?
C41A C40A H40A 120.0 . . ?
C39A C40A H40A 120.0 . . ?
C42A C41A C40A 120.0 . . ?
C42A C41A H41A 120.0 . . ?
C40A C41A H41A 120.0 . . ?
C41A C42A C43A 120.0 . . ?
C41A C42A H42A 120.0 . . ?
C43A C42A H42A 120.0 . . ?
C42A C43A C44A 120.0 . . ?
C42A C43A H43A 120.0 . . ?
C44A C43A H43A 120.0 . . ?
C43A C44A C39A 120.0 . . ?
C43A C44A H44A 120.0 . . ?
C39A C44A H44A 120.0 . . ?
O6 Si3 O5 113.97(11) . . ?
O6 Si3 C61 114.39(15) . . ?
O5 Si3 C61 103.95(16) . . ?
O6 Si3 C55 103.47(14) . . ?
O5 Si3 C55 112.91(13) . . ?
C61 Si3 C55 108.30(15) . . ?
C45 O5 Si3 125.4(3) . . ?
C45 N5 C49 116.4(4) . . ?
N5 C45 O5 117.2(4) . . ?
N5 C45 C46 125.2(3) . . ?
O5 C45 C46 117.6(4) . . ?
C47 C46 C45 116.9(4) . . ?
C47 C46 H46 121.6 . . ?
C45 C46 H46 121.6 . . ?
C46 C47 C48 119.2(4) . . ?
C46 C47 H47 120.4 . . ?
C48 C47 H47 120.4 . . ?
C49 C48 C47 118.9(4) . . ?
C49 C48 H48 120.5 . . ?
C47 C48 H48 120.5 . . ?
N5 C49 C48 123.4(4) . . ?
N5 C49 H49 118.3 . . ?
C48 C49 H49 118.3 . . ?
C50 O6 Si3 126.2(2) . . ?
C50 N6 C54 116.6(3) . . ?
N6 C50 O6 117.5(3) . . ?
N6 C50 C51 124.7(3) . . ?
O6 C50 C51 117.8(3) . . ?
C52 C51 C50 117.5(3) . . ?
C52 C51 H51 121.3 . . ?
C50 C51 H51 121.3 . . ?
C51 C52 C53 119.0(4) . . ?
C51 C52 H52 120.5 . . ?
C53 C52 H52 120.5 . . ?
C54 C53 C52 118.6(4) . . ?
C54 C53 H53 120.7 . . ?
C52 C53 H53 120.7 . . ?
N6 C54 C53 123.6(4) . . ?
N6 C54 H54 118.2 . . ?
C53 C54 H54 118.2 . . ?
C56 C55 C60 118.5(3) . . ?
C56 C55 Si3 124.5(3) . . ?
C60 C55 Si3 116.9(3) . . ?
C55 C56 C57 120.4(4) . . ?
C55 C56 H56 119.8 . . ?
C57 C56 H56 119.8 . . ?
C58 C57 C56 120.3(4) . . ?
C58 C57 H57 119.8 . . ?
C56 C57 H57 119.8 . . ?
C57 C58 C59 119.5(4) . . ?
C57 C58 H58 120.3 . . ?
C59 C58 H58 120.3 . . ?
C60 C59 C58 120.4(4) . . ?
C60 C59 H59 119.8 . . ?
C58 C59 H59 119.8 . . ?
C59 C60 C55 120.9(4) . . ?
C59 C60 H60 119.5 . . ?
C55 C60 H60 119.5 . . ?
C66 C61 C62 117.4(3) . . ?
C66 C61 Si3 123.9(3) . . ?
C62 C61 Si3 118.6(3) . . ?
C61 C62 C63 121.9(4) . . ?
C61 C62 H62 119.1 . . ?
C63 C62 H62 119.1 . . ?
C64 C63 C62 119.4(4) . . ?
C64 C63 H63 120.3 . . ?
C62 C63 H63 120.3 . . ?
C65 C64 C63 119.8(3) . . ?
C65 C64 H64 120.1 . . ?
C63 C64 H64 120.1 . . ?
C64 C65 C66 120.5(4) . . ?
C64 C65 H65 119.8 . . ?
C66 C65 H65 119.8 . . ?
C61 C66 C65 120.9(3) . . ?
C61 C66 H66 119.5 . . ?
C65 C66 H66 119.5 . . ?
O6A Si3A O5A 116.2(7) . . ?
O6A Si3A C61A 113.7(11) . . ?
O5A Si3A C61A 105.9(10) . . ?
O6A Si3A C55A 104.8(9) . . ?
O5A Si3A C55A 109.6(7) . . ?
C61A Si3A C55A 106.2(8) . . ?
C45A O5A Si3A 128.9(15) . . ?
C45A N5A C49A 120.0 . . ?
O5A C45A N5A 117(2) . . ?
O5A C45A C46A 123(2) . . ?
N5A C45A C46A 120.0 . . ?
C47A C46A C45A 120.0 . . ?
C47A C46A H46A 120.0 . . ?
C45A C46A H46A 120.0 . . ?
C48A C47A C46A 120.0 . . ?
C48A C47A H47A 120.0 . . ?
C46A C47A H47A 120.0 . . ?
C47A C48A C49A 120.0 . . ?
C47A C48A H48A 120.0 . . ?
C49A C48A H48A 120.0 . . ?
C48A C49A N5A 120.0 . . ?
C48A C49A H49A 120.0 . . ?
N5A C49A H49A 120.0 . . ?
C50A O6A Si3A 129.8(12) . . ?
C50A N6A C54A 120.0 . . ?
O6A C50A N6A 123.9(15) . . ?
O6A C50A C51A 116.0(15) . . ?
N6A C50A C51A 120.0 . . ?
C52A C51A C50A 120.0 . . ?
C52A C51A H51A 120.0 . . ?
C50A C51A H51A 120.0 . . ?
C51A C52A C53A 120.0 . . ?
C51A C52A H52A 120.0 . . ?
C53A C52A H52A 120.0 . . ?
C54A C53A C52A 120.0 . . ?
C54A C53A H53A 120.0 . . ?
C52A C53A H53A 120.0 . . ?
C53A C54A N6A 120.0 . . ?
C53A C54A H54A 120.0 . . ?
N6A C54A H54A 120.0 . . ?
C56A C55A C60A 120.0 . . ?
C56A C55A Si3A 120.3(14) . . ?
C60A C55A Si3A 119.6(14) . . ?
C57A C56A C55A 120.0 . . ?
C57A C56A H56A 120.0 . . ?
C55A C56A H56A 120.0 . . ?
C56A C57A C58A 120.0 . . ?
C56A C57A H57A 120.0 . . ?
C58A C57A H57A 120.0 . . ?
C59A C58A C57A 120.0 . . ?
C59A C58A H58A 120.0 . . ?
C57A C58A H58A 120.0 . . ?
C60A C59A C58A 120.0 . . ?
C60A C59A H59A 120.0 . . ?
C58A C59A H59A 120.0 . . ?
C59A C60A C55A 120.0 . . ?
C59A C60A H60A 120.0 . . ?
C55A C60A H60A 120.0 . . ?
C62A C61A C66A 120.0 . . ?
C62A C61A Si3A 109.9(17) . . ?
C66A C61A Si3A 130.1(17) . . ?
C61A C62A C63A 120.0 . . ?
C61A C62A H62A 120.0 . . ?
C63A C62A H62A 120.0 . . ?
C62A C63A C64A 120.0 . . ?
C62A C63A H63A 120.0 . . ?
C64A C63A H63A 120.0 . . ?
C63A C64A C65A 120.0 . . ?
C63A C64A H64A 120.0 . . ?
C65A C64A H64A 120.0 . . ?
C66A C65A C64A 120.0 . . ?
C66A C65A H65A 120.0 . . ?
C64A C65A H65A 120.0 . . ?
C65A C66A C61A 120.0 . . ?
C65A C66A H66A 120.0 . . ?
C61A C66A H66A 120.0 . . ?

loop_
_geom_bond_atom_site_label_1
_geom_bond_atom_site_label_2
_geom_bond_distance
_geom_bond_site_symmetry_2
_geom_bond_publ_flag
Si1 O2 1.654(2) . ?
Si1 O1 1.655(2) . ?
Si1 C17 1.869(3) . ?
Si1 C11 1.869(3) . ?
O1 C1 1.365(3) . ?
N1 C1 1.311(4) . ?
N1 C5 1.346(4) . ?
C1 C2 1.399(4) . ?
C2 C3 1.377(4) . ?
C2 H2 0.9500 . ?
C3 C4 1.378(5) . ?
C3 H3 0.9500 . ?
C4 C5 1.377(5) . ?
C4 H4 0.9500 . ?
C5 H5 0.9500 . ?
O2 C6 1.363(3) . ?
N2 C6 1.311(4) . ?
N2 C10 1.348(5) . ?
C6 C7 1.395(5) . ?
C7 C8 1.391(5) . ?
C7 H7 0.9500 . ?
C8 C9 1.362(6) . ?
C8 H8 0.9500 . ?
C9 C10 1.365(6) . ?
C9 H9 0.9500 . ?
C10 H10 0.9500 . ?
C11 C16 1.383(5) . ?
C11 C12 1.388(5) . ?
C12 C13 1.395(5) . ?
C12 H12 0.9500 . ?
C13 C14 1.375(6) . ?
C13 H13 0.9500 . ?
C14 C15 1.380(6) . ?
C14 H14 0.9500 . ?
C15 C16 1.378(5) . ?
C15 H15 0.9500 . ?
C16 H16 0.9500 . ?
C17 C22 1.387(4) . ?
C17 C18 1.393(4) . ?
C18 C19 1.388(5) . ?
C18 H18 0.9500 . ?
C19 C20 1.357(7) . ?
C19 H19 0.9500 . ?
C20 C21 1.370(6) . ?
C20 H20 0.9500 . ?
C21 C22 1.396(5) . ?
C21 H21 0.9500 . ?
C22 H22 0.9500 . ?
Si1A O2A 1.655(3) . ?
Si1A O1A 1.655(3) . ?
Si1A C17A 1.869(3) . ?
Si1A C11A 1.869(3) . ?
O1A C1A 1.364(3) . ?
N1A C1A 1.3900 . ?
N1A C5A 1.3900 . ?
C1A C2A 1.3900 . ?
C2A C3A 1.3900 . ?
C2A H2A 0.9500 . ?
C3A C4A 1.3900 . ?
C3A H3A 0.9500 . ?
C4A C5A 1.3900 . ?
C4A H4A 0.9500 . ?
C5A H5A 0.9500 . ?
O2A C6A 1.363(3) . ?
N2A C6A 1.3900 . ?
N2A C10A 1.3900 . ?
C6A C7A 1.3900 . ?
C7A C8A 1.3900 . ?
C7A H7A 0.9500 . ?
C8A C9A 1.3900(11) . ?
C8A H8A 0.9500 . ?
C9A C10A 1.3900 . ?
C9A H9A 0.9500 . ?
C10A H10A 0.9500 . ?
C11A C12A 1.3900 . ?
C11A C16A 1.3900 . ?
C12A C13A 1.3900 . ?
C12A H12A 0.9500 . ?
C13A C14A 1.3900(14) . ?
C13A H13A 0.9500 . ?
C14A C15A 1.3900(15) . ?
C14A H14A 0.9500 . ?
C15A C16A 1.3900 . ?
C15A H15A 0.9500 . ?
C16A H16A 0.9500 . ?
C17A C18A 1.3900 . ?
C17A C22A 1.3900 . ?
C18A C19A 1.3900 . ?
C18A H18A 0.9500 . ?
C19A C20A 1.3900 . ?
C19A H19A 0.9500 . ?
C20A C21A 1.3900 . ?
C20A H20A 0.9500 . ?
C21A C22A 1.3900 . ?
C21A H21A 0.9500 . ?
C22A H22A 0.9500 . ?
Si2 O4 1.652(2) . ?
Si2 O3 1.655(2) . ?
Si2 C39 1.867(3) . ?
Si2 C33 1.876(3) . ?
O3 C23 1.357(4) . ?
N3 C23 1.317(4) . ?
N3 C27 1.342(5) . ?
C23 C24 1.396(5) . ?
C24 C25 1.381(5) . ?
C24 H24 0.9500 . ?
C25 C26 1.377(6) . ?
C25 H25 0.9500 . ?
C26 C27 1.385(5) . ?
C26 H26 0.9500 . ?
C27 H27 0.9500 . ?
O4 C28 1.367(3) . ?
N4 C28 1.305(5) . ?
N4 C32 1.358(5) . ?
C28 C29 1.396(5) . ?
C29 C30 1.372(6) . ?
C29 H29 0.9500 . ?
C30 C31 1.361(8) . ?
C30 H30 0.9500 . ?
C31 C32 1.367(7) . ?
C31 H31 0.9500 . ?
C32 H32 0.9500 . ?
C33 C38 1.380(5) . ?
C33 C34 1.392(5) . ?
C34 C35 1.391(6) . ?
C34 H34 0.9500 . ?
C35 C36 1.363(7) . ?
C35 H35 0.9500 . ?
C36 C37 1.375(6) . ?
C36 H36 0.9500 . ?
C37 C38 1.403(5) . ?
C37 H37 0.9500 . ?
C38 H38 0.9500 . ?
C39 C40 1.387(5) . ?
C39 C44 1.395(4) . ?
C40 C41 1.401(6) . ?
C40 H40 0.9500 . ?
C41 C42 1.374(7) . ?
C41 H41 0.9500 . ?
C42 C43 1.349(8) . ?
C42 H42 0.9500 . ?
C43 C44 1.391(6) . ?
C43 H43 0.9500 . ?
C44 H44 0.9500 . ?
Si2A O4A 1.652(3) . ?
Si2A O3A 1.654(3) . ?
Si2A C39A 1.867(4) . ?
Si2A C33A 1.876(3) . ?
O3A C23A 1.356(4) . ?
N3A C23A 1.3900 . ?
N3A C27A 1.3900 . ?
C23A C24A 1.3900 . ?
C24A C25A 1.3900 . ?
C24A H24A 0.9500 . ?
C25A C26A 1.3900 . ?
C25A H25A 0.9500 . ?
C26A C27A 1.3900 . ?
C26A H26A 0.9500 . ?
C27A H27A 0.9500 . ?
O4A C28A 1.367(4) . ?
N4A C28A 1.3900 . ?
N4A C32A 1.3900 . ?
C28A C29A 1.3900 . ?
C29A C30A 1.3900 . ?
C29A H29A 0.9500 . ?
C30A C31A 1.3900 . ?
C30A H30A 0.9500 . ?
C31A C32A 1.3900 . ?
C31A H31A 0.9500 . ?
C32A H32A 0.9500 . ?
C33A C34A 1.3900 . ?
C33A C38A 1.3900 . ?
C34A C35A 1.3900 . ?
C34A H34A 0.9500 . ?
C35A C36A 1.3900 . ?
C35A H35A 0.9500 . ?
C36A C37A 1.3900 . ?
C36A H36A 0.9500 . ?
C37A C38A 1.3900 . ?
C37A H37A 0.9500 . ?
C38A H38A 0.9500 . ?
C39A C40A 1.3900 . ?
C39A C44A 1.3900 . ?
C40A C41A 1.3900 . ?
C40A H40A 0.9500 . ?
C41A C42A 1.3900 . ?
C41A H41A 0.9500 . ?
C42A C43A 1.3900 . ?
C42A H42A 0.9500 . ?
C43A C44A 1.3900 . ?
C43A H43A 0.9500 . ?
C44A H44A 0.9500 . ?
Si3 O6 1.655(2) . ?
Si3 O5 1.655(2) . ?
Si3 C61 1.861(3) . ?
Si3 C55 1.873(4) . ?
O5 C45 1.361(3) . ?
N5 C45 1.319(5) . ?
N5 C49 1.337(5) . ?
C45 C46 1.399(5) . ?
C46 C47 1.375(6) . ?
C46 H46 0.9500 . ?
C47 C48 1.382(8) . ?
C47 H47 0.9500 . ?
C48 C49 1.379(7) . ?
C48 H48 0.9500 . ?
C49 H49 0.9500 . ?
O6 C50 1.364(3) . ?
N6 C50 1.315(5) . ?
N6 C54 1.344(5) . ?
C50 C51 1.393(5) . ?
C51 C52 1.372(5) . ?
C51 H51 0.9500 . ?
C52 C53 1.389(6) . ?
C52 H52 0.9500 . ?
C53 C54 1.366(6) . ?
C53 H53 0.9500 . ?
C54 H54 0.9500 . ?
C55 C56 1.381(5) . ?
C55 C60 1.384(5) . ?
C56 C57 1.393(6) . ?
C56 H56 0.9500 . ?
C57 C58 1.367(8) . ?
C57 H57 0.9500 . ?
C58 C59 1.378(8) . ?
C58 H58 0.9500 . ?
C59 C60 1.375(6) . ?
C59 H59 0.9500 . ?
C60 H60 0.9500 . ?
C61 C66 1.394(5) . ?
C61 C62 1.395(4) . ?
C62 C63 1.396(6) . ?
C62 H62 0.9500 . ?
C63 C64 1.381(7) . ?
C63 H63 0.9500 . ?
C64 C65 1.379(6) . ?
C64 H64 0.9500 . ?
C65 C66 1.395(5) . ?
C65 H65 0.9500 . ?
C66 H66 0.9500 . ?
Si3A O6A 1.654(3) . ?
Si3A O5A 1.655(2) . ?
Si3A C61A 1.861(3) . ?
Si3A C55A 1.873(4) . ?
O5A C45A 1.361(3) . ?
N5A C45A 1.3900 . ?
N5A C49A 1.3900 . ?
C45A C46A 1.3900 . ?
C46A C47A 1.3900 . ?
C46A H46A 0.9500 . ?
C47A C48A 1.3900 . ?
C47A H47A 0.9500 . ?
C48A C49A 1.3900 . ?
C48A H48A 0.9500 . ?
C49A H49A 0.9500 . ?
O6A C50A 1.363(4) . ?
N6A C50A 1.3900 . ?
N6A C54A 1.3900 . ?
C50A C51A 1.3900 . ?
C51A C52A 1.3900 . ?
C51A H51A 0.9500 . ?
C52A C53A 1.3900 . ?
C52A H52A 0.9500 . ?
C53A C54A 1.3900 . ?
C53A H53A 0.9500 . ?
C54A H54A 0.9500 . ?
C55A C56A 1.3900 . ?
C55A C60A 1.3900 . ?
C56A C57A 1.3900 . ?
C56A H56A 0.9500 . ?
C57A C58A 1.3900 . ?
C57A H57A 0.9500 . ?
C58A C59A 1.3900 . ?
C58A H58A 0.9500 . ?
C59A C60A 1.3900 . ?
C59A H59A 0.9500 . ?
C60A H60A 0.9500 . ?
C61A C62A 1.3900 . ?
C61A C66A 1.3900 . ?
C62A C63A 1.3900 . ?
C62A H62A 0.9500 . ?
C63A C64A 1.3900 . ?
C63A H63A 0.9500 . ?
C64A C65A 1.3900 . ?
C64A H64A 0.9500 . ?
C65A C66A 1.3900 . ?
C65A H65A 0.9500 . ?
C66A H66A 0.9500 . ?

loop_
_geom_torsion_atom_site_label_1
_geom_torsion_atom_site_label_2
_geom_torsion_atom_site_label_3
_geom_torsion_atom_site_label_4
_geom_torsion
_geom_torsion_site_symmetry_1
_geom_torsion_site_symmetry_2
_geom_torsion_site_symmetry_3
_geom_torsion_site_symmetry_4
_geom_torsion_publ_flag
O2 Si1 O1 C1 -59.0(3) . . . . ?
C17 Si1 O1 C1 177.1(2) . . . . ?
C11 Si1 O1 C1 59.1(3) . . . . ?
C5 N1 C1 O1 -179.4(3) . . . . ?
C5 N1 C1 C2 1.1(4) . . . . ?
Si1 O1 C1 N1 1.6(4) . . . . ?
Si1 O1 C1 C2 -178.8(2) . . . . ?
N1 C1 C2 C3 -0.7(4) . . . . ?
O1 C1 C2 C3 179.8(3) . . . . ?
C1 C2 C3 C4 -0.5(5) . . . . ?
C2 C3 C4 C5 1.2(5) . . . . ?
C1 N1 C5 C4 -0.3(5) . . . . ?
C3 C4 C5 N1 -0.9(6) . . . . ?
O1 Si1 O2 C6 -54.6(4) . . . . ?
C17 Si1 O2 C6 63.3(4) . . . . ?
C11 Si1 O2 C6 -178.5(4) . . . . ?
C10 N2 C6 O2 180.0(6) . . . . ?
C10 N2 C6 C7 0.1(5) . . . . ?
Si1 O2 C6 N2 -1.8(6) . . . . ?
Si1 O2 C6 C7 178.0(3) . . . . ?
N2 C6 C7 C8 1.9(5) . . . . ?
O2 C6 C7 C8 -178.0(5) . . . . ?
C6 C7 C8 C9 -1.8(5) . . . . ?
C7 C8 C9 C10 -0.1(6) . . . . ?
C6 N2 C10 C9 -2.3(6) . . . . ?
C8 C9 C10 N2 2.3(6) . . . . ?
O2 Si1 C11 C16 -166.6(3) . . . . ?
O1 Si1 C11 C16 69.9(3) . . . . ?
C17 Si1 C11 C16 -44.9(3) . . . . ?
O2 Si1 C11 C12 10.9(3) . . . . ?
O1 Si1 C11 C12 -112.6(3) . . . . ?
C17 Si1 C11 C12 132.6(3) . . . . ?
C16 C11 C12 C13 -1.8(5) . . . . ?
Si1 C11 C12 C13 -179.3(3) . . . . ?
C11 C12 C13 C14 1.5(5) . . . . ?
C12 C13 C14 C15 -0.3(6) . . . . ?
C13 C14 C15 C16 -0.5(6) . . . . ?
C14 C15 C16 C11 0.1(6) . . . . ?
C12 C11 C16 C15 1.1(5) . . . . ?
Si1 C11 C16 C15 178.7(3) . . . . ?
O2 Si1 C17 C22 -114.8(3) . . . . ?
O1 Si1 C17 C22 8.7(3) . . . . ?
C11 Si1 C17 C22 130.1(3) . . . . ?
O2 Si1 C17 C18 68.4(3) . . . . ?
O1 Si1 C17 C18 -168.1(2) . . . . ?
C11 Si1 C17 C18 -46.7(3) . . . . ?
C22 C17 C18 C19 0.1(5) . . . . ?
Si1 C17 C18 C19 177.1(3) . . . . ?
C17 C18 C19 C20 0.2(6) . . . . ?
C18 C19 C20 C21 0.5(6) . . . . ?
C19 C20 C21 C22 -1.5(6) . . . . ?
C18 C17 C22 C21 -1.0(5) . . . . ?
Si1 C17 C22 C21 -177.9(3) . . . . ?
C20 C21 C22 C17 1.7(6) . . . . ?
O2A Si1A O1A C1A 56(3) . . . . ?
C17A Si1A O1A C1A 178(3) . . . . ?
C11A Si1A O1A C1A -67(3) . . . . ?
Si1A O1A C1A C2A -175(2) . . . . ?
Si1A O1A C1A N1A 4(4) . . . . ?
C5A N1A C1A O1A -179(3) . . . . ?
C5A N1A C1A C2A 0.0 . . . . ?
O1A C1A C2A C3A 179(4) . . . . ?
N1A C1A C2A C3A 0.0 . . . . ?
C1A C2A C3A C4A 0.0 . . . . ?
C2A C3A C4A C5A 0.0 . . . . ?
C3A C4A C5A N1A 0.0 . . . . ?
C1A N1A C5A C4A 0.0 . . . . ?
O1A Si1A O2A C6A 51(5) . . . . ?
C17A Si1A O2A C6A -66(5) . . . . ?
C11A Si1A O2A C6A 178(4) . . . . ?
Si1A O2A C6A C7A 146(3) . . . . ?
Si1A O2A C6A N2A -26(6) . . . . ?
C10A N2A C6A O2A 172(7) . . . . ?
C10A N2A C6A C7A 0.0 . . . . ?
O2A C6A C7A C8A -171(7) . . . . ?
N2A C6A C7A C8A 0.0 . . . . ?
C6A C7A C8A C9A 0.0 . . . . ?
C7A C8A C9A C10A 0.0 . . . . ?
C8A C9A C10A N2A 0.0 . . . . ?
C6A N2A C10A C9A 0.0 . . . . ?
O2A Si1A C11A C12A 27.8(19) . . . . ?
O1A Si1A C11A C12A 156(2) . . . . ?
C17A Si1A C11A C12A -92(2) . . . . ?
O2A Si1A C11A C16A -152.2(19) . . . . ?
O1A Si1A C11A C16A -24(2) . . . . ?
C17A Si1A C11A C16A 88(2) . . . . ?
C16A C11A C12A C13A 0.0 . . . . ?
Si1A C11A C12A C13A 180.0 . . . . ?
C11A C12A C13A C14A 0.0 . . . . ?
C12A C13A C14A C15A 0.0 . . . . ?
C13A C14A C15A C16A 0.0 . . . . ?
C14A C15A C16A C11A 0.0 . . . . ?
C12A C11A C16A C15A 0.0 . . . . ?
Si1A C11A C16A C15A 180.0 . . . . ?
O2A Si1A C17A C18A 112.2(17) . . . . ?
O1A Si1A C17A C18A -12(2) . . . . ?
C11A Si1A C17A C18A -132.5(19) . . . . ?
O2A Si1A C17A C22A -69.3(18) . . . . ?
O1A Si1A C17A C22A 166.3(17) . . . . ?
C11A Si1A C17A C22A 46.0(19) . . . . ?
C22A C17A C18A C19A 0.0 . . . . ?
Si1A C17A C18A C19A 178(2) . . . . ?
C17A C18A C19A C20A 0.0 . . . . ?
C18A C19A C20A C21A 0.0 . . . . ?
C19A C20A C21A C22A 0.0 . . . . ?
C20A C21A C22A C17A 0.0 . . . . ?
C18A C17A C22A C21A 0.0 . . . . ?
Si1A C17A C22A C21A -179(2) . . . . ?
O4 Si2 O3 C23 -55.4(3) . . . . ?
C39 Si2 O3 C23 -178.2(2) . . . . ?
C33 Si2 O3 C23 63.6(3) . . . . ?
C27 N3 C23 O3 -179.8(3) . . . . ?
C27 N3 C23 C24 0.2(5) . . . . ?
Si2 O3 C23 N3 -0.4(4) . . . . ?
Si2 O3 C23 C24 179.5(2) . . . . ?
N3 C23 C24 C25 -0.5(5) . . . . ?
O3 C23 C24 C25 179.6(3) . . . . ?
C23 C24 C25 C26 1.0(5) . . . . ?
C24 C25 C26 C27 -1.3(6) . . . . ?
C23 N3 C27 C26 -0.6(5) . . . . ?
C25 C26 C27 N3 1.1(6) . . . . ?
O3 Si2 O4 C28 -55.9(4) . . . . ?
C39 Si2 O4 C28 61.8(4) . . . . ?
C33 Si2 O4 C28 179.4(4) . . . . ?
C32 N4 C28 O4 -177.6(6) . . . . ?
C32 N4 C28 C29 2.1(6) . . . . ?
Si2 O4 C28 N4 1.5(6) . . . . ?
Si2 O4 C28 C29 -178.2(3) . . . . ?
N4 C28 C29 C30 0.9(6) . . . . ?
O4 C28 C29 C30 -179.4(5) . . . . ?
C28 C29 C30 C31 -2.1(7) . . . . ?
C29 C30 C31 C32 0.4(8) . . . . ?
C28 N4 C32 C31 -4.0(7) . . . . ?
C30 C31 C32 N4 2.8(8) . . . . ?
O4 Si2 C33 C38 11.0(4) . . . . ?
O3 Si2 C33 C38 -113.7(4) . . . . ?
C39 Si2 C33 C38 131.2(4) . . . . ?
O4 Si2 C33 C34 -167.5(3) . . . . ?
O3 Si2 C33 C34 67.7(3) . . . . ?
C39 Si2 C33 C34 -47.4(3) . . . . ?
C38 C33 C34 C35 0.2(6) . . . . ?
Si2 C33 C34 C35 178.9(3) . . . . ?
C33 C34 C35 C36 1.7(7) . . . . ?
C34 C35 C36 C37 -2.2(7) . . . . ?
C35 C36 C37 C38 0.8(7) . . . . ?
C34 C33 C38 C37 -1.6(6) . . . . ?
Si2 C33 C38 C37 179.8(3) . . . . ?
C36 C37 C38 C33 1.2(7) . . . . ?
O4 Si2 C39 C40 -116.2(3) . . . . ?
O3 Si2 C39 C40 7.6(3) . . . . ?
C33 Si2 C39 C40 129.3(3) . . . . ?
O4 Si2 C39 C44 66.0(3) . . . . ?
O3 Si2 C39 C44 -170.2(3) . . . . ?
C33 Si2 C39 C44 -48.5(3) . . . . ?
C44 C39 C40 C41 -0.6(5) . . . . ?
Si2 C39 C40 C41 -178.3(3) . . . . ?
C39 C40 C41 C42 0.7(6) . . . . ?
C40 C41 C42 C43 -0.5(7) . . . . ?
C41 C42 C43 C44 0.2(7) . . . . ?
C42 C43 C44 C39 0.0(7) . . . . ?
C40 C39 C44 C43 0.2(6) . . . . ?
Si2 C39 C44 C43 178.1(4) . . . . ?
O4A Si2A O3A C23A 53(2) . . . . ?
C39A Si2A O3A C23A 174.3(19) . . . . ?
C33A Si2A O3A C23A -73(2) . . . . ?
Si2A O3A C23A N3A 7(3) . . . . ?
Si2A O3A C23A C24A -174.3(13) . . . . ?
C27A N3A C23A O3A 178(2) . . . . ?
C27A N3A C23A C24A 0.0 . . . . ?
O3A C23A C24A C25A -178(2) . . . . ?
N3A C23A C24A C25A 0.0 . . . . ?
C23A C24A C25A C26A 0.0 . . . . ?
C24A C25A C26A C27A 0.0 . . . . ?
C25A C26A C27A N3A 0.0 . . . . ?
C23A N3A C27A C26A 0.0 . . . . ?
O3A Si2A O4A C28A 41(3) . . . . ?
C39A Si2A O4A C28A -77(3) . . . . ?
C33A Si2A O4A C28A 170(3) . . . . ?
Si2A O4A C28A C29A 170(2) . . . . ?
Si2A O4A C28A N4A -6(4) . . . . ?
C32A N4A C28A O4A 176(5) . . . . ?
C32A N4A C28A C29A 0.0 . . . . ?
O4A C28A C29A C30A -176(5) . . . . ?
N4A C28A C29A C30A 0.0 . . . . ?
C28A C29A C30A C31A 0.0 . . . . ?
C29A C30A C31A C32A 0.0 . . . . ?
C30A C31A C32A N4A 0.0 . . . . ?
C28A N4A C32A C31A 0.0 . . . . ?
O4A Si2A C33A C34A -162.3(14) . . . . ?
O3A Si2A C33A C34A -29.6(17) . . . . ?
C39A Si2A C33A C34A 82.1(17) . . . . ?
O4A Si2A C33A C38A 17.7(14) . . . . ?
O3A Si2A C33A C38A 150.4(17) . . . . ?
C39A Si2A C33A C38A -97.9(17) . . . . ?
C38A C33A C34A C35A 0.0 . . . . ?
Si2A C33A C34A C35A 180.0 . . . . ?
C33A C34A C35A C36A 0.0 . . . . ?
C34A C35A C36A C37A 0.0 . . . . ?
C35A C36A C37A C38A 0.0 . . . . ?
C36A C37A C38A C33A 0.0 . . . . ?
C34A C33A C38A C37A 0.0 . . . . ?
Si2A C33A C38A C37A 180.0 . . . . ?
O4A Si2A C39A C40A 120.3(12) . . . . ?
O3A Si2A C39A C40A -7.8(15) . . . . ?
C33A Si2A C39A C40A -124.5(13) . . . . ?
O4A Si2A C39A C44A -60.5(13) . . . . ?
O3A Si2A C39A C44A 171.4(12) . . . . ?
C33A Si2A C39A C44A 54.7(14) . . . . ?
C44A C39A C40A C41A 0.0 . . . . ?
Si2A C39A C40A C41A 179.2(16) . . . . ?
C39A C40A C41A C42A 0.0 . . . . ?
C40A C41A C42A C43A 0.0 . . . . ?
C41A C42A C43A C44A 0.0 . . . . ?
C42A C43A C44A C39A 0.0 . . . . ?
C40A C39A C44A C43A 0.0 . . . . ?
Si2A C39A C44A C43A -179.2(16) . . . . ?
O6 Si3 O5 C45 55.5(4) . . . . ?
C61 Si3 O5 C45 -179.3(3) . . . . ?
C55 Si3 O5 C45 -62.2(4) . . . . ?
C49 N5 C45 O5 178.1(4) . . . . ?
C49 N5 C45 C46 -1.2(7) . . . . ?
Si3 O5 C45 N5 0.4(6) . . . . ?
Si3 O5 C45 C46 179.7(3) . . . . ?
N5 C45 C46 C47 -1.7(8) . . . . ?
O5 C45 C46 C47 179.1(4) . . . . ?
C45 C46 C47 C48 3.2(8) . . . . ?
C46 C47 C48 C49 -2.1(10) . . . . ?
C45 N5 C49 C48 2.5(8) . . . . ?
C47 C48 C49 N5 -0.9(10) . . . . ?
O5 Si3 O6 C50 57.8(3) . . . . ?
C61 Si3 O6 C50 -61.7(3) . . . . ?
C55 Si3 O6 C50 -179.2(2) . . . . ?
C54 N6 C50 O6 179.2(3) . . . . ?
C54 N6 C50 C51 0.1(5) . . . . ?
Si3 O6 C50 N6 0.8(4) . . . . ?
Si3 O6 C50 C51 180.0(2) . . . . ?
N6 C50 C51 C52 -0.3(5) . . . . ?
O6 C50 C51 C52 -179.5(3) . . . . ?
C50 C51 C52 C53 1.1(5) . . . . ?
C51 C52 C53 C54 -1.6(6) . . . . ?
C50 N6 C54 C53 -0.6(6) . . . . ?
C52 C53 C54 N6 1.3(7) . . . . ?
O6 Si3 C55 C56 -8.0(3) . . . . ?
O5 Si3 C55 C56 115.7(3) . . . . ?
C61 Si3 C55 C56 -129.8(3) . . . . ?
O6 Si3 C55 C60 168.9(3) . . . . ?
O5 Si3 C55 C60 -67.4(3) . . . . ?
C61 Si3 C55 C60 47.2(4) . . . . ?
C60 C55 C56 C57 1.5(6) . . . . ?
Si3 C55 C56 C57 178.4(3) . . . . ?
C55 C56 C57 C58 -1.7(7) . . . . ?
C56 C57 C58 C59 1.3(7) . . . . ?
C57 C58 C59 C60 -0.8(7) . . . . ?
C58 C59 C60 C55 0.7(7) . . . . ?
C56 C55 C60 C59 -1.0(6) . . . . ?
Si3 C55 C60 C59 -178.2(4) . . . . ?
O6 Si3 C61 C66 112.4(3) . . . . ?
O5 Si3 C61 C66 -12.5(3) . . . . ?
C55 Si3 C61 C66 -132.8(3) . . . . ?
O6 Si3 C61 C62 -69.3(3) . . . . ?
O5 Si3 C61 C62 165.8(3) . . . . ?
C55 Si3 C61 C62 45.5(3) . . . . ?
C66 C61 C62 C63 0.2(5) . . . . ?
Si3 C61 C62 C63 -178.3(3) . . . . ?
C61 C62 C63 C64 -1.2(6) . . . . ?
C62 C63 C64 C65 1.3(6) . . . . ?
C63 C64 C65 C66 -0.5(6) . . . . ?
C62 C61 C66 C65 0.7(5) . . . . ?
Si3 C61 C66 C65 179.0(3) . . . . ?
C64 C65 C66 C61 -0.5(6) . . . . ?
O6A Si3A O5A C45A -48(2) . . . . ?
C61A Si3A O5A C45A -175(2) . . . . ?
C55A Si3A O5A C45A 71(3) . . . . ?
Si3A O5A C45A N5A -4(3) . . . . ?
Si3A O5A C45A C46A -178.9(14) . . . . ?
C49A N5A C45A O5A -176(4) . . . . ?
C49A N5A C45A C46A 0.0 . . . . ?
O5A C45A C46A C47A 175(4) . . . . ?
N5A C45A C46A C47A 0.0 . . . . ?
C45A C46A C47A C48A 0.0 . . . . ?
C46A C47A C48A C49A 0.0 . . . . ?
C47A C48A C49A N5A 0.0 . . . . ?
C45A N5A C49A C48A 0.0 . . . . ?
O5A Si3A O6A C50A -54(2) . . . . ?
C61A Si3A O6A C50A 69(2) . . . . ?
C55A Si3A O6A C50A -175.3(18) . . . . ?
Si3A O6A C50A N6A -7(3) . . . . ?
Si3A O6A C50A C51A 175.1(13) . . . . ?
C54A N6A C50A O6A -178(2) . . . . ?
C54A N6A C50A C51A 0.0 . . . . ?
O6A C50A C51A C52A 178(2) . . . . ?
N6A C50A C51A C52A 0.0 . . . . ?
C50A C51A C52A C53A 0.0 . . . . ?
C51A C52A C53A C54A 0.0 . . . . ?
C52A C53A C54A N6A 0.0 . . . . ?
C50A N6A C54A C53A 0.0 . . . . ?
O6A Si3A C55A C56A 12.2(13) . . . . ?
O5A Si3A C55A C56A -113.1(11) . . . . ?
C61A Si3A C55A C56A 132.9(14) . . . . ?
O6A Si3A C55A C60A -165.4(11) . . . . ?
O5A Si3A C55A C60A 69.3(11) . . . . ?
C61A Si3A C55A C60A -44.7(15) . . . . ?
C60A C55A C56A C57A 0.0 . . . . ?
Si3A C55A C56A C57A -177.6(14) . . . . ?
C55A C56A C57A C58A 0.0 . . . . ?
C56A C57A C58A C59A 0.0 . . . . ?
C57A C58A C59A C60A 0.0 . . . . ?
C58A C59A C60A C55A 0.0 . . . . ?
C56A C55A C60A C59A 0.0 . . . . ?
Si3A C55A C60A C59A 177.6(14) . . . . ?
O6A Si3A C61A C62A 28.2(15) . . . . ?
O5A Si3A C61A C62A 156.9(13) . . . . ?
C55A Si3A C61A C62A -86.5(15) . . . . ?
O6A Si3A C61A C66A -151.8(15) . . . . ?
O5A Si3A C61A C66A -23.1(13) . . . . ?
C55A Si3A C61A C66A 93.5(15) . . . . ?
C66A C61A C62A C63A 0.0 . . . . ?
Si3A C61A C62A C63A 180.0 . . . . ?
C61A C62A C63A C64A 0.0 . . . . ?
C62A C63A C64A C65A 0.0 . . . . ?
C63A C64A C65A C66A 0.0 . . . . ?
C64A C65A C66A C61A 0.0 . . . . ?
C62A C61A C66A C65A 0.0 . . . . ?
Si3A C61A C66A C65A 180.0 . . . . ?
